data_4330498
loop_
_publ_author_name
'Alison R. Fout'
'Dianne J. Xiao'
'Qinliang Zhao'
'T. David Harris'
'Evan R. King'
'Emily V. Eames'
'Shao-Liang Zheng'
'Theodore A. Betley'

_publ_section_title
;
 Trigonal Mn3 and Co3 Clusters Supported by Weak-Field Ligands: A
 Structural, Spectroscopic, Magnetic, and Computational Investigation into
 the Correlation of Molecular and Electronic Structure
;
_journal_name_full 'Inorganic Chemistry'
_journal_page_first 10290
_journal_page_last 10299
_journal_paper_doi 10.1021/ic301278m
_journal_volume 51
_journal_year 2012
_chemical_formula_sum 'C38 H39 Mn3 N9'
_chemical_formula_weight 786.60
_chemical_name_systematic
; 
 ? 
;
_space_group_IT_number 61
_symmetry_cell_setting orthorhombic
_symmetry_space_group_name_Hall '-P 2ac 2ab'
_symmetry_space_group_name_H-M 'P b c a'
_atom_sites_solution_hydrogens geom
_atom_sites_solution_primary direct
_atom_sites_solution_secondary difmap
_audit_creation_method SHELXL-97
_cell_angle_alpha 90.00
_cell_angle_beta 90.00
_cell_angle_gamma 90.00
_cell_formula_units_Z 16
_cell_length_a 19.1130(11)
_cell_length_b 19.1558(11)
_cell_length_c 39.478(2)
_cell_measurement_reflns_used 39039
_cell_measurement_temperature 193(2)
_cell_measurement_theta_max 29.035
_cell_measurement_theta_min 2.159
_cell_volume 14453.9(14)
_computing_cell_refinement 'SAINT 7.46A (Bruker-AXS, 2009)'
_computing_data_collection 'APEX2 v2009.3.0 (Bruker-AXS, 2009)'
_computing_data_reduction 'SAINT 7.46A (Bruker-AXS, 2009)'
_computing_molecular_graphics 'Bruker SHELXTL'
_computing_publication_material 'Bruker SHELXTL'
_computing_structure_refinement 'SHELXL-97 (Sheldrick, 2008)'
_computing_structure_solution 'SHELXS-97 (Sheldrick, 2008)'
_diffrn_ambient_temperature 193(2)
_diffrn_measured_fraction_theta_full 1.000
_diffrn_measured_fraction_theta_max 1.000
_diffrn_measurement_device_type 'CCD area detector'
_diffrn_measurement_method 'phi and omega scans'
_diffrn_radiation_monochromator graphite
_diffrn_radiation_source 'fine-focus sealed tube'
_diffrn_radiation_type MoK\a
_diffrn_radiation_wavelength 0.71073
_diffrn_reflns_av_R_equivalents 0.0338
_diffrn_reflns_av_sigmaI/netI 0.0175
_diffrn_reflns_limit_h_max 24
_diffrn_reflns_limit_h_min -24
_diffrn_reflns_limit_k_max 23
_diffrn_reflns_limit_k_min -24
_diffrn_reflns_limit_l_max 50
_diffrn_reflns_limit_l_min -51
_diffrn_reflns_number 165150
_diffrn_reflns_theta_full 27.50
_diffrn_reflns_theta_max 27.50
_diffrn_reflns_theta_min 1.48
_exptl_absorpt_coefficient_mu 1.074
_exptl_absorpt_correction_T_max 0.9238
_exptl_absorpt_correction_T_min 0.7217
_exptl_absorpt_correction_type multi-scan
_exptl_absorpt_process_details 'SADABS (Sheldrick, 2009)'
_exptl_crystal_colour red
_exptl_crystal_density_diffrn 1.446
_exptl_crystal_description block
_exptl_crystal_F_000 6480
_exptl_crystal_size_max 0.33
_exptl_crystal_size_mid 0.25
_exptl_crystal_size_min 0.08
_refine_diff_density_max 0.511
_refine_diff_density_min -0.321
_refine_diff_density_rms 0.065
_refine_ls_extinction_method none
_refine_ls_goodness_of_fit_ref 1.034
_refine_ls_hydrogen_treatment riding
_refine_ls_matrix_type full
_refine_ls_number_parameters 903
_refine_ls_number_reflns 16604
_refine_ls_number_restraints 0
_refine_ls_restrained_S_all 1.034
_refine_ls_R_factor_all 0.0477
_refine_ls_R_factor_gt 0.0362
_refine_ls_shift/su_max 0.002
_refine_ls_shift/su_mean 0.000
_refine_ls_structure_factor_coef Fsqd
_refine_ls_weighting_details 'calc w=1/[\s^2^(Fo^2^)+(0.0507P)^2^+9.9919P] where P=(Fo^2^+2Fc^2^)/3'
_refine_ls_weighting_scheme calc
_refine_ls_wR_factor_gt 0.0925
_refine_ls_wR_factor_ref 0.1021
_reflns_number_gt 13549
_reflns_number_total 16604
_reflns_threshold_expression >2sigma(I)
_cod_data_source_file ic301278m_si_003_01.cif
_cod_data_source_block LHMn3Py3
_cod_original_cell_volume 14453.8(14)
_cod_database_code 4330498

loop_
_symmetry_equiv_pos_as_xyz
'x, y, z'
'-x+1/2, -y, z+1/2'
'-x, y+1/2, -z+1/2'
'x+1/2, -y+1/2, -z'
'-x, -y, -z'
'x-1/2, y, -z-1/2'
'x, -y-1/2, z-1/2'
'-x-1/2, y-1/2, z'

loop_
_atom_site_label
_atom_site_type_symbol
_atom_site_fract_x
_atom_site_fract_y
_atom_site_fract_z
_atom_site_U_iso_or_equiv
_atom_site_adp_type
_atom_site_occupancy
_atom_site_symmetry_multiplicity
_atom_site_calc_flag
_atom_site_refinement_flags
Mn1B Mn 0.085599(16) 0.114118(16) 0.023612(8) 0.02997(7) Uani 1 1 d .
Mn2B Mn -0.018781(15) 0.098099(16) 0.075169(8) 0.03067(7) Uani 1 1 d .
Mn3B Mn 0.076450(16) -0.014493(15) 0.062671(8) 0.02967(7) Uani 1 1 d .
N1B N 0.06228(9) 0.17764(9) 0.06886(4) 0.0304(3) Uani 1 1 d .
N2B N 0.05323(9) 0.04435(9) 0.10957(4) 0.0315(3) Uani 1 1 d .
N3B N 0.16362(9) 0.05827(9) 0.05624(4) 0.0311(3) Uani 1 1 d .
N4B N -0.02619(9) 0.14170(9) 0.02386(4) 0.0346(4) Uani 1 1 d .
H4B H -0.0568 0.1229 0.0080 0.042 Uiso 1 1 calc R
N5B N -0.03688(9) -0.01591(9) 0.07206(5) 0.0341(4) Uani 1 1 d .
H5B H -0.0677 -0.0346 0.0562 0.041 Uiso 1 1 calc R
N6B N 0.09162(9) 0.00522(9) 0.00854(4) 0.0331(4) Uani 1 1 d .
H6B H 0.0606 -0.0129 -0.0073 0.040 Uiso 1 1 calc R
N7B N 0.15081(10) 0.18108(9) -0.00916(5) 0.0395(4) Uani 1 1 d .
N8B N -0.10421(9) 0.14398(10) 0.10424(5) 0.0385(4) Uani 1 1 d .
N9B N 0.11091(10) -0.12273(10) 0.06881(5) 0.0405(4) Uani 1 1 d .
C1B C 0.20468(12) 0.16250(13) 0.13598(6) 0.0442(5) Uani 1 1 d .
H1BA H 0.2345 0.1975 0.1250 0.066 Uiso 1 1 calc R
H1BB H 0.2339 0.1252 0.1454 0.066 Uiso 1 1 calc R
H1BC H 0.1779 0.1846 0.1542 0.066 Uiso 1 1 calc R
C2B C 0.15382(11) 0.13132(11) 0.10959(5) 0.0338(4) Uani 1 1 d .
C3B C 0.11554(11) 0.19437(11) 0.09394(5) 0.0342(4) Uani 1 1 d .
H3BA H 0.0932 0.2212 0.1124 0.041 Uiso 1 1 calc R
H3BB H 0.1508 0.2251 0.0832 0.041 Uiso 1 1 calc R
C4B C 0.10557(12) 0.08146(11) 0.12938(5) 0.0357(4) Uani 1 1 d .
H4BA H 0.1352 0.0465 0.1411 0.043 Uiso 1 1 calc R
H4BB H 0.0811 0.1088 0.1471 0.043 Uiso 1 1 calc R
C5B C 0.20032(11) 0.09316(11) 0.08360(5) 0.0348(4) Uani 1 1 d .
H5BA H 0.2330 0.1275 0.0736 0.042 Uiso 1 1 calc R
H5BB H 0.2287 0.0580 0.0958 0.042 Uiso 1 1 calc R
C6B C 0.02825(10) 0.23448(10) 0.05407(5) 0.0320(4) Uani 1 1 d .
C7B C 0.03897(13) 0.30535(11) 0.06002(6) 0.0403(5) Uani 1 1 d .
H7B H 0.0713 0.3196 0.0769 0.048 Uiso 1 1 calc R
C8B C 0.00255(15) 0.35594(12) 0.04136(7) 0.0502(6) Uani 1 1 d .
H8B H 0.0111 0.4041 0.0454 0.060 Uiso 1 1 calc R
C9B C -0.04531(15) 0.33640(13) 0.01736(7) 0.0537(6) Uani 1 1 d .
H9B H -0.0700 0.3709 0.0049 0.064 Uiso 1 1 calc R
C10B C -0.05783(13) 0.26526(12) 0.01115(6) 0.0445(5) Uani 1 1 d .
H10 H -0.0914 0.2520 -0.0054 0.053 Uiso 1 1 calc R
C11B C -0.02169(10) 0.21431(11) 0.02886(5) 0.0339(4) Uani 1 1 d .
C12B C 0.00943(11) -0.00034(11) 0.12754(5) 0.0344(4) Uani 1 1 d .
C13B C 0.00966(13) -0.01420(13) 0.16219(6) 0.0449(5) Uani 1 1 d .
H13 H 0.0420 0.0091 0.1766 0.054 Uiso 1 1 calc R
C14B C -0.03772(15) -0.06258(15) 0.17597(7) 0.0554(7) Uani 1 1 d .
H14 H -0.0377 -0.0711 0.1997 0.067 Uiso 1 1 calc R
C15B C -0.08390(14) -0.09760(15) 0.15563(7) 0.0539(7) Uani 1 1 d .
H15 H -0.1147 -0.1312 0.1652 0.065 Uiso 1 1 calc R
C16B C -0.08589(12) -0.08391(12) 0.12077(7) 0.0435(5) Uani 1 1 d .
H16 H -0.1183 -0.1081 0.1068 0.052 Uiso 1 1 calc R
C17B C -0.04064(11) -0.03517(11) 0.10646(6) 0.0351(4) Uani 1 1 d .
C18B C 0.20486(11) 0.02795(10) 0.03119(5) 0.0329(4) Uani 1 1 d .
C19B C 0.27744(12) 0.02499(12) 0.02937(6) 0.0421(5) Uani 1 1 d .
H19 H 0.3049 0.0427 0.0475 0.051 Uiso 1 1 calc R
C20B C 0.31023(13) -0.00408(13) 0.00086(7) 0.0506(6) Uani 1 1 d .
H20 H 0.3599 -0.0052 -0.0004 0.061 Uiso 1 1 calc R
C21B C 0.27084(14) -0.03098(13) -0.02527(7) 0.0497(6) Uani 1 1 d .
H21 H 0.2935 -0.0499 -0.0446 0.060 Uiso 1 1 calc R
C22B C 0.19802(14) -0.03062(11) -0.02358(6) 0.0429(5) Uani 1 1 d .
H22 H 0.1715 -0.0505 -0.0415 0.051 Uiso 1 1 calc R
C23B C 0.16402(11) -0.00152(10) 0.00407(5) 0.0341(4) Uani 1 1 d .
C24B C 0.21314(14) 0.16185(13) -0.02125(7) 0.0532(6) Uani 1 1 d .
H24 H 0.2247 0.1136 -0.0210 0.064 Uiso 1 1 calc R
C25B C 0.26158(15) 0.20806(15) -0.03401(8) 0.0584(7) Uani 1 1 d .
H25 H 0.3053 0.1917 -0.0423 0.070 Uiso 1 1 calc R
C26B C 0.24616(15) 0.27724(14) -0.03456(8) 0.0591(7) Uani 1 1 d .
H26 H 0.2788 0.3103 -0.0430 0.071 Uiso 1 1 calc R
C27B C 0.18211(17) 0.29807(14) -0.02260(8) 0.0650(8) Uani 1 1 d .
H27 H 0.1698 0.3461 -0.0227 0.078 Uiso 1 1 calc R
C28B C 0.13596(15) 0.24909(13) -0.01056(7) 0.0537(6) Uani 1 1 d .
H28 H 0.0914 0.2643 -0.0029 0.064 Uiso 1 1 calc R
C29B C -0.16190(12) 0.10707(13) 0.11131(6) 0.0445(5) Uani 1 1 d .
H29 H -0.1624 0.0586 0.1061 0.053 Uiso 1 1 calc R
C30B C -0.22054(13) 0.13624(14) 0.12575(7) 0.0514(6) Uani 1 1 d .
H30 H -0.2611 0.1088 0.1298 0.062 Uiso 1 1 calc R
C31B C -0.21923(15) 0.20588(15) 0.13417(8) 0.0599(7) Uani 1 1 d .
H31 H -0.2590 0.2273 0.1442 0.072 Uiso 1 1 calc R
C32B C -0.16014(16) 0.24391(15) 0.12796(8) 0.0670(8) Uani 1 1 d .
H32 H -0.1579 0.2919 0.1339 0.080 Uiso 1 1 calc R
C33B C -0.10363(14) 0.21147(14) 0.11284(7) 0.0531(6) Uani 1 1 d .
H33 H -0.0628 0.2382 0.1084 0.064 Uiso 1 1 calc R
C34B C 0.17302(12) -0.14655(13) 0.05807(6) 0.0450(5) Uani 1 1 d .
H34 H 0.2051 -0.1144 0.0483 0.054 Uiso 1 1 calc R
C35B C 0.19234(14) -0.21588(14) 0.06061(7) 0.0540(6) Uani 1 1 d .
H35 H 0.2367 -0.2310 0.0527 0.065 Uiso 1 1 calc R
C36B C 0.14644(15) -0.26254(14) 0.07479(7) 0.0563(7) Uani 1 1 d .
H36 H 0.1588 -0.3104 0.0770 0.068 Uiso 1 1 calc R
C37B C 0.08257(16) -0.23941(14) 0.08578(8) 0.0630(8) Uani 1 1 d .
H37 H 0.0498 -0.2707 0.0956 0.076 Uiso 1 1 calc R
C38B C 0.06696(16) -0.16948(14) 0.08224(8) 0.0589(7) Uani 1 1 d .
H38 H 0.0225 -0.1536 0.0898 0.071 Uiso 1 1 calc R
Mn1A Mn -0.020854(16) 0.471447(17) 0.179400(8) 0.03243(8) Uani 1 1 d .
Mn2A Mn 0.077343(16) 0.576635(16) 0.195143(8) 0.03375(8) Uani 1 1 d .
Mn3A Mn 0.081207(16) 0.440300(16) 0.228557(8) 0.02971(7) Uani 1 1 d .
N1A N 0.05323(9) 0.52628(9) 0.14562(4) 0.0322(4) Uani 1 1 d .
N2A N 0.16115(8) 0.49933(9) 0.19852(4) 0.0300(3) Uani 1 1 d .
N3A N 0.05507(9) 0.38671(8) 0.18108(4) 0.0302(3) Uani 1 1 d .
N4A N -0.03430(9) 0.58462(9) 0.18557(5) 0.0359(4) Uani 1 1 d .
H4A H -0.0643 0.6024 0.2020 0.043 Uiso 1 1 calc R
N5A N 0.09209(9) 0.54558(9) 0.24881(5) 0.0342(4) Uani 1 1 d .
H5A H 0.0620 0.5618 0.2656 0.041 Uiso 1 1 calc R
N6A N -0.03191(9) 0.41838(9) 0.22771(4) 0.0336(4) Uani 1 1 d .
H6A H -0.0615 0.4355 0.2445 0.040 Uiso 1 1 calc R
N7A N -0.10683(9) 0.44285(9) 0.14651(5) 0.0368(4) Uani 1 1 d .
N8A N 0.11421(10) 0.68424(10) 0.18943(5) 0.0408(4) Uani 1 1 d .
N9A N 0.14094(10) 0.36089(9) 0.25677(4) 0.0383(4) Uani 1 1 d .
C1A C 0.19983(12) 0.40609(12) 0.11535(6) 0.0405(5) Uani 1 1 d .
H1AA H 0.1728 0.3890 0.0960 0.061 Uiso 1 1 calc R
H1AB H 0.2269 0.3676 0.1251 0.061 Uiso 1 1 calc R
H1AC H 0.2318 0.4430 0.1078 0.061 Uiso 1 1 calc R
C2A C 0.14937(10) 0.43570(11) 0.14241(5) 0.0318(4) Uani 1 1 d .
C3A C 0.10417(11) 0.49060(11) 0.12440(5) 0.0344(4) Uani 1 1 d .
H3AA H 0.1356 0.5260 0.1143 0.041 Uiso 1 1 calc R
H3AB H 0.0789 0.4675 0.1056 0.041 Uiso 1 1 calc R
C4A C 0.19677(10) 0.46719(11) 0.17004(5) 0.0330(4) Uani 1 1 d .
H4AA H 0.2275 0.4297 0.1788 0.040 Uiso 1 1 calc R
H4AB H 0.2272 0.5027 0.1594 0.040 Uiso 1 1 calc R
C5A C 0.10669(11) 0.37214(11) 0.15491(5) 0.0333(4) Uani 1 1 d .
H5AA H 0.0823 0.3513 0.1352 0.040 Uiso 1 1 calc R
H5AB H 0.1397 0.3367 0.1637 0.040 Uiso 1 1 calc R
C6A C 0.00818(11) 0.57178(11) 0.12903(6) 0.0364(5) Uani 1 1 d .
C7A C 0.00453(13) 0.58637(14) 0.09431(6) 0.0475(6) Uani 1 1 d .
H7A H 0.0367 0.5651 0.0791 0.057 Uiso 1 1 calc R
C8A C -0.04638(15) 0.63228(17) 0.08193(7) 0.0628(8) Uani 1 1 d .
H8A H -0.0488 0.6413 0.0583 0.075 Uiso 1 1 calc R
C9A C -0.09264(15) 0.66441(17) 0.10325(8) 0.0640(8) Uani 1 1 d .
H9A H -0.1264 0.6960 0.0944 0.077 Uiso 1 1 calc R
C10A C -0.09026(12) 0.65075(14) 0.13813(7) 0.0514(6) Uani 1 1 d .
H10A H -0.1224 0.6733 0.1529 0.062 Uiso 1 1 calc R
C11A C -0.04127(11) 0.60453(11) 0.15133(6) 0.0388(5) Uani 1 1 d .
C12A C 0.20395(11) 0.52351(10) 0.22461(5) 0.0312(4) Uani 1 1 d .
C13A C 0.27685(11) 0.52360(11) 0.22609(6) 0.0377(5) Uani 1 1 d .
H13A H 0.3032 0.5080 0.2071 0.045 Uiso 1 1 calc R
C14A C 0.31145(12) 0.54652(12) 0.25529(7) 0.0441(5) Uani 1 1 d .
H14A H 0.3611 0.5460 0.2562 0.053 Uiso 1 1 calc R
C15A C 0.27353(13) 0.56985(12) 0.28288(6) 0.0439(5) Uani 1 1 d .
H15A H 0.2973 0.5849 0.3027 0.053 Uiso 1 1 calc R
C16A C 0.20054(12) 0.57140(11) 0.28179(6) 0.0382(5) Uani 1 1 d .
H16A H 0.1751 0.5879 0.3008 0.046 Uiso 1 1 calc R
C17A C 0.16482(11) 0.54903(10) 0.25314(5) 0.0321(4) Uani 1 1 d .
C18A C 0.01461(10) 0.33006(11) 0.19183(5) 0.0317(4) Uani 1 1 d .
C19A C 0.01840(12) 0.26116(12) 0.18072(6) 0.0415(5) Uani 1 1 d .
H19A H 0.0500 0.2489 0.1631 0.050 Uiso 1 1 calc R
C20A C -0.02424(14) 0.20961(13) 0.19542(7) 0.0523(6) Uani 1 1 d .
H20A H -0.0213 0.1627 0.1877 0.063 Uiso 1 1 calc R
C21A C -0.07009(14) 0.22648(13) 0.22086(7) 0.0501(6) Uani 1 1 d .
H21A H -0.0985 0.1913 0.2308 0.060 Uiso 1 1 calc R
C22A C -0.07503(12) 0.29529(12) 0.23208(6) 0.0411(5) Uani 1 1 d .
H22A H -0.1072 0.3067 0.2496 0.049 Uiso 1 1 calc R
C23A C -0.03365(10) 0.34751(11) 0.21804(5) 0.0323(4) Uani 1 1 d .
C24A C -0.17235(12) 0.44739(12) 0.15760(6) 0.0430(5) Uani 1 1 d .
H24A H -0.1801 0.4540 0.1812 0.052 Uiso 1 1 calc R
C25A C -0.22961(13) 0.44294(15) 0.13647(7) 0.0541(6) Uani 1 1 d .
H25A H -0.2758 0.4458 0.1453 0.065 Uiso 1 1 calc R
C26A C -0.21846(15) 0.43427(17) 0.10259(8) 0.0626(8) Uani 1 1 d .
H26A H -0.2569 0.4319 0.0874 0.075 Uiso 1 1 calc R
C27A C -0.15131(15) 0.42894(16) 0.09065(7) 0.0592(7) Uani 1 1 d .
H27A H -0.1426 0.4223 0.0672 0.071 Uiso 1 1 calc R
C28A C -0.09667(13) 0.43338(14) 0.11337(6) 0.0481(6) Uani 1 1 d .
H28A H -0.0501 0.4295 0.1051 0.058 Uiso 1 1 calc R
C29A C 0.06981(15) 0.73210(13) 0.17723(8) 0.0563(7) Uani 1 1 d .
H29A H 0.0235 0.7179 0.1719 0.068 Uiso 1 1 calc R
C30A C 0.08779(16) 0.80084(15) 0.17198(8) 0.0624(7) Uani 1 1 d .
H30A H 0.0548 0.8330 0.1631 0.075 Uiso 1 1 calc R
C31A C 0.15421(16) 0.82175(14) 0.17985(8) 0.0589(7) Uani 1 1 d .
H31A H 0.1682 0.8688 0.1763 0.071 Uiso 1 1 calc R
C32A C 0.20063(14) 0.77390(14) 0.19297(7) 0.0542(7) Uani 1 1 d .
H32A H 0.2468 0.7875 0.1989 0.065 Uiso 1 1 calc R
C33A C 0.17874(12) 0.70559(13) 0.19738(6) 0.0433(5) Uani 1 1 d .
H33A H 0.2108 0.6726 0.2064 0.052 Uiso 1 1 calc R
C34A C 0.12158(15) 0.29363(13) 0.25511(7) 0.0540(6) Uani 1 1 d .
H34A H 0.0769 0.2826 0.2460 0.065 Uiso 1 1 calc R
C35A C 0.16381(17) 0.23977(14) 0.26606(8) 0.0666(8) Uani 1 1 d .
H35A H 0.1487 0.1927 0.2641 0.080 Uiso 1 1 calc R
C36A C 0.22790(16) 0.25502(14) 0.27979(7) 0.0597(7) Uani 1 1 d .
H36A H 0.2582 0.2188 0.2872 0.072 Uiso 1 1 calc R
C37A C 0.24735(14) 0.32358(14) 0.28268(7) 0.0499(6) Uani 1 1 d .
H37A H 0.2908 0.3357 0.2928 0.060 Uiso 1 1 calc R
C38A C 0.20328(13) 0.37460(12) 0.27079(6) 0.0424(5) Uani 1 1 d .
H38A H 0.2177 0.4219 0.2726 0.051 Uiso 1 1 calc R

loop_
_atom_site_aniso_label
_atom_site_aniso_U_11
_atom_site_aniso_U_22
_atom_site_aniso_U_33
_atom_site_aniso_U_23
_atom_site_aniso_U_13
_atom_site_aniso_U_12
Mn1B 0.03481(16) 0.02686(15) 0.02822(15) -0.00180(11) 0.00110(12) -0.00299(11)
Mn2B 0.02913(15) 0.02978(16) 0.03310(16) 0.00033(12) 0.00046(12) -0.00052(12)
Mn3B 0.03279(16) 0.02630(15) 0.02993(15) -0.00119(11) 0.00154(12) -0.00219(11)
N1B 0.0330(8) 0.0279(8) 0.0303(8) -0.0039(7) -0.0029(7) -0.0013(7)
N2B 0.0335(9) 0.0337(9) 0.0273(8) 0.0008(7) 0.0006(7) -0.0015(7)
N3B 0.0301(8) 0.0311(8) 0.0320(8) -0.0068(7) 0.0007(7) -0.0027(7)
N4B 0.0362(9) 0.0320(9) 0.0356(9) -0.0011(7) -0.0086(7) -0.0021(7)
N5B 0.0317(9) 0.0338(9) 0.0369(9) 0.0010(7) -0.0020(7) -0.0052(7)
N6B 0.0389(9) 0.0304(9) 0.0299(9) -0.0062(7) -0.0011(7) -0.0057(7)
N7B 0.0470(10) 0.0345(9) 0.0371(10) 0.0041(8) 0.0065(8) -0.0021(8)
N8B 0.0340(9) 0.0432(10) 0.0382(10) -0.0018(8) 0.0029(7) 0.0022(8)
N9B 0.0468(11) 0.0332(9) 0.0417(10) -0.0001(8) -0.0006(8) 0.0020(8)
C1B 0.0446(12) 0.0464(13) 0.0416(12) -0.0110(10) -0.0124(10) -0.0022(10)
C2B 0.0336(10) 0.0361(11) 0.0316(10) -0.0081(8) -0.0058(8) -0.0017(8)
C3B 0.0368(10) 0.0328(10) 0.0330(10) -0.0078(8) -0.0033(8) -0.0023(8)
C4B 0.0414(11) 0.0383(11) 0.0274(10) -0.0034(8) -0.0038(8) 0.0008(9)
C5B 0.0309(10) 0.0366(11) 0.0369(11) -0.0075(9) -0.0019(8) -0.0030(8)
C6B 0.0342(10) 0.0300(10) 0.0317(10) -0.0016(8) 0.0026(8) -0.0001(8)
C7B 0.0498(13) 0.0326(11) 0.0385(11) -0.0040(9) -0.0008(10) -0.0041(9)
C8B 0.0656(16) 0.0287(11) 0.0565(15) 0.0001(10) 0.0000(13) 0.0038(11)
C9B 0.0623(16) 0.0403(13) 0.0586(16) 0.0087(11) -0.0068(13) 0.0119(12)
C10B 0.0456(13) 0.0417(12) 0.0462(13) 0.0036(10) -0.0083(10) 0.0039(10)
C11B 0.0323(10) 0.0329(10) 0.0365(11) 0.0008(8) 0.0009(8) 0.0001(8)
C12B 0.0360(10) 0.0327(10) 0.0345(10) 0.0021(8) 0.0070(8) 0.0053(8)
C13B 0.0528(14) 0.0469(13) 0.0349(11) 0.0043(10) 0.0070(10) 0.0047(11)
C14B 0.0653(17) 0.0608(17) 0.0401(13) 0.0152(12) 0.0165(12) 0.0054(13)
C15B 0.0497(14) 0.0540(15) 0.0581(16) 0.0175(13) 0.0209(12) -0.0004(12)
C16B 0.0337(11) 0.0418(12) 0.0550(14) 0.0084(11) 0.0086(10) 0.0004(9)
C17B 0.0330(10) 0.0315(10) 0.0407(11) 0.0042(9) 0.0079(9) 0.0039(8)
C18B 0.0374(10) 0.0260(9) 0.0351(10) 0.0004(8) 0.0053(8) -0.0006(8)
C19B 0.0376(11) 0.0395(12) 0.0493(13) 0.0007(10) 0.0056(10) 0.0008(9)
C20B 0.0431(13) 0.0453(13) 0.0633(16) 0.0053(12) 0.0170(12) 0.0078(11)
C21B 0.0618(16) 0.0394(12) 0.0480(14) 0.0010(10) 0.0193(12) 0.0123(11)
C22B 0.0598(14) 0.0325(11) 0.0363(11) -0.0023(9) 0.0076(10) 0.0047(10)
C23B 0.0453(12) 0.0245(9) 0.0324(10) 0.0001(8) 0.0064(9) 0.0001(8)
C24B 0.0604(16) 0.0383(13) 0.0609(16) 0.0093(11) 0.0193(13) 0.0046(11)
C25B 0.0520(15) 0.0548(16) 0.0685(18) 0.0132(13) 0.0184(13) 0.0023(12)
C26B 0.0575(16) 0.0473(15) 0.0724(18) 0.0135(13) 0.0094(14) -0.0139(12)
C27B 0.077(2) 0.0376(13) 0.081(2) 0.0130(13) 0.0205(16) 0.0005(13)
C28B 0.0615(16) 0.0406(13) 0.0591(16) 0.0131(12) 0.0176(13) 0.0066(11)
C29B 0.0435(12) 0.0425(13) 0.0474(13) -0.0008(10) 0.0076(10) -0.0027(10)
C30B 0.0408(13) 0.0576(16) 0.0558(15) 0.0023(12) 0.0130(11) -0.0026(11)
C31B 0.0526(15) 0.0596(17) 0.0675(18) -0.0037(14) 0.0251(13) 0.0107(13)
C32B 0.0699(19) 0.0445(15) 0.087(2) -0.0159(14) 0.0269(16) 0.0003(13)
C33B 0.0499(14) 0.0454(14) 0.0639(16) -0.0094(12) 0.0149(12) -0.0074(11)
C34B 0.0405(12) 0.0431(13) 0.0514(14) 0.0012(10) -0.0098(10) 0.0012(10)
C35B 0.0464(14) 0.0485(14) 0.0671(17) -0.0005(12) -0.0111(12) 0.0137(11)
C36B 0.0681(17) 0.0366(13) 0.0643(17) 0.0028(12) -0.0146(14) 0.0104(12)
C37B 0.0715(19) 0.0371(13) 0.081(2) 0.0138(13) 0.0139(15) 0.0008(12)
C38B 0.0610(16) 0.0398(14) 0.0760(19) 0.0077(13) 0.0214(14) 0.0055(12)
Mn1A 0.03009(16) 0.03255(16) 0.03466(16) 0.00237(12) -0.00139(12) -0.00249(12)
Mn2A 0.03263(16) 0.02885(16) 0.03976(18) -0.00111(13) -0.00302(13) 0.00001(12)
Mn3A 0.03218(15) 0.02708(15) 0.02988(15) -0.00147(11) -0.00058(12) 0.00094(11)
N1A 0.0308(8) 0.0330(9) 0.0328(9) 0.0030(7) -0.0027(7) -0.0017(7)
N2A 0.0278(8) 0.0299(8) 0.0325(9) -0.0051(7) -0.0022(7) 0.0002(6)
N3A 0.0321(8) 0.0278(8) 0.0308(8) -0.0018(7) 0.0042(7) -0.0035(7)
N4A 0.0317(9) 0.0332(9) 0.0429(10) 0.0010(8) 0.0006(7) 0.0019(7)
N5A 0.0349(9) 0.0320(9) 0.0358(9) -0.0060(7) 0.0011(7) 0.0026(7)
N6A 0.0352(9) 0.0327(9) 0.0328(9) -0.0021(7) 0.0073(7) 0.0001(7)
N7A 0.0338(9) 0.0370(10) 0.0396(10) -0.0001(8) -0.0021(7) -0.0034(7)
N8A 0.0415(10) 0.0333(9) 0.0475(11) -0.0029(8) 0.0023(8) -0.0032(8)
N9A 0.0450(10) 0.0354(9) 0.0346(9) 0.0021(7) -0.0011(8) 0.0067(8)
C1A 0.0417(12) 0.0435(12) 0.0364(11) -0.0075(9) 0.0104(9) -0.0048(9)
C2A 0.0307(10) 0.0333(10) 0.0314(10) -0.0034(8) 0.0049(8) -0.0028(8)
C3A 0.0351(10) 0.0382(11) 0.0299(10) 0.0010(8) 0.0018(8) -0.0053(8)
C4A 0.0286(9) 0.0333(10) 0.0370(11) -0.0025(8) 0.0005(8) -0.0008(8)
C5A 0.0377(10) 0.0312(10) 0.0309(10) -0.0051(8) 0.0046(8) -0.0035(8)
C6A 0.0320(10) 0.0357(11) 0.0416(12) 0.0071(9) -0.0042(9) -0.0068(8)
C7A 0.0450(13) 0.0535(14) 0.0438(13) 0.0165(11) -0.0024(10) -0.0062(11)
C8A 0.0537(15) 0.080(2) 0.0544(16) 0.0322(15) -0.0070(13) -0.0001(15)
C9A 0.0475(15) 0.073(2) 0.0717(19) 0.0340(16) -0.0088(13) 0.0077(13)
C10A 0.0360(12) 0.0535(15) 0.0649(16) 0.0185(13) -0.0021(11) 0.0046(10)
C11A 0.0325(10) 0.0358(11) 0.0480(12) 0.0080(9) -0.0075(9) -0.0053(9)
C12A 0.0333(10) 0.0244(9) 0.0357(10) -0.0003(8) -0.0050(8) -0.0003(7)
C13A 0.0350(11) 0.0322(11) 0.0458(12) -0.0012(9) -0.0047(9) 0.0001(8)
C14A 0.0359(11) 0.0357(11) 0.0606(15) -0.0018(10) -0.0147(10) -0.0027(9)
C15A 0.0500(13) 0.0333(11) 0.0484(13) -0.0025(10) -0.0208(11) -0.0014(10)
C16A 0.0498(13) 0.0282(10) 0.0366(11) -0.0036(8) -0.0080(9) 0.0006(9)
C17A 0.0390(11) 0.0209(9) 0.0364(10) -0.0006(8) -0.0054(8) 0.0003(8)
C18A 0.0327(10) 0.0309(10) 0.0316(10) 0.0009(8) 0.0004(8) -0.0036(8)
C19A 0.0497(13) 0.0324(11) 0.0423(12) -0.0050(9) 0.0095(10) -0.0052(9)
C20A 0.0700(17) 0.0297(11) 0.0571(15) -0.0032(10) 0.0136(13) -0.0115(11)
C21A 0.0570(15) 0.0367(12) 0.0567(15) 0.0058(11) 0.0124(12) -0.0132(11)
C22A 0.0387(11) 0.0413(12) 0.0432(12) 0.0056(10) 0.0092(9) -0.0045(9)
C23A 0.0324(10) 0.0326(10) 0.0317(10) 0.0011(8) 0.0004(8) -0.0029(8)
C24A 0.0393(12) 0.0411(12) 0.0486(13) -0.0039(10) 0.0031(10) -0.0038(9)
C25A 0.0338(12) 0.0612(16) 0.0672(17) -0.0023(13) -0.0039(11) 0.0000(11)
C26A 0.0464(15) 0.077(2) 0.0640(18) 0.0050(15) -0.0212(13) -0.0055(14)
C27A 0.0598(16) 0.0757(19) 0.0422(14) 0.0012(13) -0.0067(12) -0.0110(14)
C28A 0.0417(12) 0.0584(15) 0.0440(13) -0.0018(11) 0.0026(10) -0.0082(11)
C29A 0.0530(15) 0.0375(13) 0.0783(19) 0.0064(12) -0.0121(13) -0.0054(11)
C30A 0.0710(19) 0.0388(14) 0.077(2) 0.0076(13) -0.0071(15) -0.0041(13)
C31A 0.0696(18) 0.0385(13) 0.0686(18) -0.0004(12) 0.0136(14) -0.0136(13)
C32A 0.0476(14) 0.0524(15) 0.0627(16) -0.0132(12) 0.0155(12) -0.0163(12)
C33A 0.0393(12) 0.0426(12) 0.0481(13) -0.0089(10) 0.0100(10) -0.0024(9)
C34A 0.0607(16) 0.0421(13) 0.0593(16) 0.0094(12) -0.0161(13) -0.0025(12)
C35A 0.083(2) 0.0331(13) 0.084(2) 0.0103(13) -0.0219(17) 0.0012(13)
C36A 0.0714(18) 0.0433(14) 0.0644(17) 0.0064(12) -0.0117(14) 0.0195(13)
C37A 0.0485(13) 0.0493(14) 0.0519(14) -0.0005(11) -0.0080(11) 0.0109(11)
C38A 0.0483(13) 0.0374(12) 0.0416(12) -0.0004(9) -0.0026(10) 0.0054(10)

loop_
_atom_type_symbol
_atom_type_description
_atom_type_scat_dispersion_real
_atom_type_scat_dispersion_imag
_atom_type_scat_source
C C 0.0033 0.0016 'International Tables Vol C Tables 4.2.6.8 and 6.1.1.4'
H H 0.0000 0.0000 'International Tables Vol C Tables 4.2.6.8 and 6.1.1.4'
N N 0.0061 0.0033 'International Tables Vol C Tables 4.2.6.8 and 6.1.1.4'
Mn Mn 0.3368 0.7283 'International Tables Vol C Tables 4.2.6.8 and 6.1.1.4'

loop_
_geom_angle_atom_site_label_1
_geom_angle_atom_site_label_2
_geom_angle_atom_site_label_3
_geom_angle
N6B Mn1B N4B 106.45(7)
N6B Mn1B N1B 139.63(6)
N4B Mn1B N1B 70.61(6)
N6B Mn1B N7B 111.57(7)
N4B Mn1B N7B 114.28(7)
N1B Mn1B N7B 105.55(7)
N6B Mn1B N3B 70.36(6)
N4B Mn1B N3B 139.25(6)
N1B Mn1B N3B 86.12(6)
N7B Mn1B N3B 103.79(7)
N6B Mn1B Mn2B 97.39(5)
N4B Mn1B Mn2B 49.23(5)
N1B Mn1B Mn2B 48.98(4)
N7B Mn1B Mn2B 150.61(5)
N3B Mn1B Mn2B 90.22(4)
N6B Mn1B Mn3B 48.37(5)
N4B Mn1B Mn3B 98.19(5)
N1B Mn1B Mn3B 91.47(5)
N7B Mn1B Mn3B 146.72(5)
N3B Mn1B Mn3B 48.09(4)
Mn2B Mn1B Mn3B 59.442(10)
N8B Mn2B N1B 108.03(7)
N8B Mn2B N2B 109.49(7)
N1B Mn2B N2B 87.31(6)
N8B Mn2B N4B 106.50(7)
N1B Mn2B N4B 71.07(6)
N2B Mn2B N4B 142.30(6)
N8B Mn2B N5B 108.04(7)
N1B Mn2B N5B 142.31(6)
N2B Mn2B N5B 70.67(6)
N4B Mn2B N5B 108.30(7)
N8B Mn2B Mn3B 150.42(5)
N1B Mn2B Mn3B 93.14(5)
N2B Mn2B Mn3B 49.74(4)
N4B Mn2B Mn3B 99.70(5)
N5B Mn2B Mn3B 49.25(5)
N8B Mn2B Mn1B 148.39(5)
N1B Mn2B Mn1B 49.58(4)
N2B Mn2B Mn1B 93.05(5)
N4B Mn2B Mn1B 49.39(5)
N5B Mn2B Mn1B 100.07(5)
Mn3B Mn2B Mn1B 61.063(11)
N3B Mn3B N9B 112.79(7)
N3B Mn3B N6B 71.09(6)
N9B Mn3B N6B 103.39(7)
N3B Mn3B N5B 141.11(6)
N9B Mn3B N5B 105.44(7)
N6B Mn3B N5B 107.29(7)
N3B Mn3B N2B 85.71(6)
N9B Mn3B N2B 116.76(7)
N6B Mn3B N2B 139.07(6)
N5B Mn3B N2B 70.58(6)
N3B Mn3B Mn2B 91.39(5)
N9B Mn3B Mn2B 152.27(5)
N6B Mn3B Mn2B 97.03(5)
N5B Mn3B Mn2B 49.77(5)
N2B Mn3B Mn2B 49.07(4)
N3B Mn3B Mn1B 49.73(5)
N9B Mn3B Mn1B 147.35(5)
N6B Mn3B Mn1B 47.87(4)
N5B Mn3B Mn1B 99.15(5)
N2B Mn3B Mn1B 91.38(4)
Mn2B Mn3B Mn1B 59.495(11)
C6B N1B C3B 116.01(16)
C6B N1B Mn2B 105.12(12)
C3B N1B Mn2B 124.84(13)
C6B N1B Mn1B 100.69(12)
C3B N1B Mn1B 122.04(13)
Mn2B N1B Mn1B 81.44(6)
C12B N2B C4B 116.10(17)
C12B N2B Mn2B 103.13(13)
C4B N2B Mn2B 122.37(13)
C12B N2B Mn3B 103.52(13)
C4B N2B Mn3B 124.11(13)
Mn2B N2B Mn3B 81.19(6)
C18B N3B C5B 116.58(16)
C18B N3B Mn3B 104.36(12)
C5B N3B Mn3B 125.13(13)
C18B N3B Mn1B 99.65(13)
C5B N3B Mn1B 121.96(13)
Mn3B N3B Mn1B 82.19(6)
C11B N4B Mn2B 104.04(13)
C11B N4B Mn1B 100.29(12)
Mn2B N4B Mn1B 81.38(6)
C11B N4B H4B 121.0
Mn2B N4B H4B 121.0
Mn1B N4B H4B 121.0
C17B N5B Mn3B 102.48(13)
C17B N5B Mn2B 102.28(13)
Mn3B N5B Mn2B 80.98(6)
C17B N5B H5B 121.0
Mn3B N5B H5B 121.0
Mn2B N5B H5B 121.0
C23B N6B Mn1B 100.10(12)
C23B N6B Mn3B 103.77(13)
Mn1B N6B Mn3B 83.76(6)
C23B N6B H6B 120.6
Mn1B N6B H6B 120.6
Mn3B N6B H6B 120.6
C28B N7B C24B 116.4(2)
C28B N7B Mn1B 118.14(16)
C24B N7B Mn1B 123.57(16)
C33B N8B C29B 117.7(2)
C33B N8B Mn2B 121.14(16)
C29B N8B Mn2B 120.89(16)
C38B N9B C34B 117.0(2)
C38B N9B Mn3B 119.28(17)
C34B N9B Mn3B 123.63(16)
C2B C1B H1BA 109.5
C2B C1B H1BB 109.5
H1BA C1B H1BB 109.5
C2B C1B H1BC 109.5
H1BA C1B H1BC 109.5
H1BB C1B H1BC 109.5
C4B C2B C3B 113.89(17)
C4B C2B C5B 112.88(17)
C3B C2B C5B 112.23(17)
C4B C2B C1B 105.92(17)
C3B C2B C1B 105.43(17)
C5B C2B C1B 105.63(17)
N1B C3B C2B 115.60(16)
N1B C3B H3BA 108.4
C2B C3B H3BA 108.4
N1B C3B H3BB 108.4
C2B C3B H3BB 108.4
H3BA C3B H3BB 107.4
N2B C4B C2B 116.21(17)
N2B C4B H4BA 108.2
C2B C4B H4BA 108.2
N2B C4B H4BB 108.2
C2B C4B H4BB 108.2
H4BA C4B H4BB 107.4
N3B C5B C2B 115.80(16)
N3B C5B H5BA 108.3
C2B C5B H5BA 108.3
N3B C5B H5BB 108.3
C2B C5B H5BB 108.3
H5BA C5B H5BB 107.4
C7B C6B N1B 128.39(19)
C7B C6B C11B 118.57(19)
N1B C6B C11B 113.00(17)
C6B C7B C8B 120.8(2)
C6B C7B H7B 119.6
C8B C7B H7B 119.6
C9B C8B C7B 120.4(2)
C9B C8B H8B 119.8
C7B C8B H8B 119.8
C8B C9B C10B 120.0(2)
C8B C9B H9B 120.0
C10B C9B H9B 120.0
C11B C10B C9B 120.7(2)
C11B C10B H10 119.7
C9B C10B H10 119.7
C10B C11B N4B 126.5(2)
C10B C11B C6B 119.5(2)
N4B C11B C6B 113.89(18)
N2B C12B C13B 128.0(2)
N2B C12B C17B 113.09(18)
C13B C12B C17B 118.9(2)
C12B C13B C14B 120.2(2)
C12B C13B H13 119.9
C14B C13B H13 119.9
C15B C14B C13B 120.8(2)
C15B C14B H14 119.6
C13B C14B H14 119.6
C14B C15B C16B 120.1(2)
C14B C15B H15 119.9
C16B C15B H15 119.9
C17B C16B C15B 120.5(2)
C17B C16B H16 119.8
C15B C16B H16 119.8
C16B C17B N5B 126.8(2)
C16B C17B C12B 119.4(2)
N5B C17B C12B 113.80(18)
C19B C18B N3B 128.2(2)
C19B C18B C23B 119.1(2)
N3B C18B C23B 112.64(18)
C18B C19B C20B 120.2(2)
C18B C19B H19 119.9
C20B C19B H19 119.9
C21B C20B C19B 120.3(2)
C21B C20B H20 119.8
C19B C20B H20 119.8
C20B C21B C22B 120.5(2)
C20B C21B H21 119.7
C22B C21B H21 119.7
C23B C22B C21B 120.5(2)
C23B C22B H22 119.7
C21B C22B H22 119.7
C22B C23B N6B 126.8(2)
C22B C23B C18B 119.2(2)
N6B C23B C18B 113.92(17)
N7B C24B C25B 123.6(2)
N7B C24B H24 118.2
C25B C24B H24 118.2
C26B C25B C24B 119.2(3)
C26B C25B H25 120.4
C24B C25B H25 120.4
C25B C26B C27B 118.2(2)
C25B C26B H26 120.9
C27B C26B H26 120.9
C26B C27B C28B 119.6(3)
C26B C27B H27 120.2
C28B C27B H27 120.2
N7B C28B C27B 123.0(3)
N7B C28B H28 118.5
C27B C28B H28 118.5
N8B C29B C30B 122.9(2)
N8B C29B H29 118.6
C30B C29B H29 118.6
C31B C30B C29B 118.6(2)
C31B C30B H30 120.7
C29B C30B H30 120.7
C32B C31B C30B 119.3(2)
C32B C31B H31 120.4
C30B C31B H31 120.4
C31B C32B C33B 118.9(3)
C31B C32B H32 120.5
C33B C32B H32 120.5
N8B C33B C32B 122.6(2)
N8B C33B H33 118.7
C32B C33B H33 118.7
N9B C34B C35B 122.7(2)
N9B C34B H34 118.6
C35B C34B H34 118.6
C36B C35B C34B 119.0(2)
C36B C35B H35 120.5
C34B C35B H35 120.5
C37B C36B C35B 119.2(2)
C37B C36B H36 120.4
C35B C36B H36 120.4
C36B C37B C38B 118.4(3)
C36B C37B H37 120.8
C38B C37B H37 120.8
N9B C38B C37B 123.7(3)
N9B C38B H38 118.2
C37B C38B H38 118.2
N7A Mn1A N6A 109.54(7)
N7A Mn1A N3A 109.59(7)
N6A Mn1A N3A 71.90(6)
N7A Mn1A N4A 103.15(7)
N6A Mn1A N4A 110.69(7)
N3A Mn1A N4A 144.09(6)
N7A Mn1A N1A 104.16(7)
N6A Mn1A N1A 144.55(7)
N3A Mn1A N1A 86.88(6)
N4A Mn1A N1A 70.91(7)
N7A Mn1A Mn3A 152.34(5)
N6A Mn1A Mn3A 50.42(5)
N3A Mn1A Mn3A 50.18(4)
N4A Mn1A Mn3A 102.34(5)
N1A Mn1A Mn3A 94.17(5)
N7A Mn1A Mn2A 144.82(5)
N6A Mn1A Mn2A 101.86(5)
N3A Mn1A Mn2A 94.72(4)
N4A Mn1A Mn2A 49.37(5)
N1A Mn1A Mn2A 50.79(4)
Mn3A Mn1A Mn2A 62.540(11)
N4A Mn2A N2A 141.10(6)
N4A Mn2A N8A 103.41(7)
N2A Mn2A N8A 114.09(7)
N4A Mn2A N5A 108.05(7)
N2A Mn2A N5A 70.54(6)
N8A Mn2A N5A 108.05(7)
N4A Mn2A N1A 71.02(7)
N2A Mn2A N1A 84.94(6)
N8A Mn2A N1A 112.56(7)
N5A Mn2A N1A 138.42(6)
N4A Mn2A Mn1A 50.13(5)
N2A Mn2A Mn1A 90.98(4)
N8A Mn2A Mn1A 149.67(5)
N5A Mn2A Mn1A 95.93(5)
N1A Mn2A Mn1A 50.23(4)
N4A Mn2A Mn3A 99.56(5)
N2A Mn2A Mn3A 49.41(4)
N8A Mn2A Mn3A 151.42(5)
N5A Mn2A Mn3A 47.71(4)
N1A Mn2A Mn3A 90.82(4)
Mn1A Mn2A Mn3A 58.606(11)
N5A Mn3A N3A 140.17(7)
N5A Mn3A N6A 106.01(6)
N3A Mn3A N6A 71.00(6)
N5A Mn3A N9A 113.81(7)
N3A Mn3A N9A 103.10(7)
N6A Mn3A N9A 112.62(7)
N5A Mn3A N2A 70.25(6)
N3A Mn3A N2A 86.52(6)
N6A Mn3A N2A 139.25(6)
N9A Mn3A N2A 105.22(7)
N5A Mn3A Mn1A 97.06(5)
N3A Mn3A Mn1A 49.67(5)
N6A Mn3A Mn1A 49.45(5)
N9A Mn3A Mn1A 148.59(5)
N2A Mn3A Mn1A 90.04(4)
N5A Mn3A Mn2A 48.86(5)
N3A Mn3A Mn2A 91.53(4)
N6A Mn3A Mn2A 97.96(5)
N9A Mn3A Mn2A 148.95(5)
N2A Mn3A Mn2A 47.80(4)
Mn1A Mn3A Mn2A 58.854(11)
C6A N1A C3A 115.97(17)
C6A N1A Mn1A 100.70(13)
C3A N1A Mn1A 123.56(13)
C6A N1A Mn2A 105.68(13)
C3A N1A Mn2A 124.76(13)
Mn1A N1A Mn2A 78.98(6)
C12A N2A C4A 115.97(16)
C12A N2A Mn2A 104.48(12)
C4A N2A Mn2A 125.72(13)
C12A N2A Mn3A 100.19(12)
C4A N2A Mn3A 121.05(12)
Mn2A N2A Mn3A 82.79(6)
C18A N3A C5A 116.20(16)
C18A N3A Mn1A 102.65(12)
C5A N3A Mn1A 124.95(13)
C18A N3A Mn3A 103.27(12)
C5A N3A Mn3A 122.79(13)
Mn1A N3A Mn3A 80.15(6)
C11A N4A Mn2A 106.17(13)
C11A N4A Mn1A 99.88(13)
Mn2A N4A Mn1A 80.50(6)
C11A N4A H4A 120.7
Mn2A N4A H4A 120.7
Mn1A N4A H4A 120.7
C17A N5A Mn3A 100.55(12)
C17A N5A Mn2A 103.28(13)
Mn3A N5A Mn2A 83.43(6)
C17A N5A H5A 120.7
Mn3A N5A H5A 120.7
Mn2A N5A H5A 120.7
C23A N6A Mn1A 102.44(12)
C23A N6A Mn3A 102.17(12)
Mn1A N6A Mn3A 80.13(6)
C23A N6A H6A 121.2
Mn1A N6A H6A 121.2
Mn3A N6A H6A 121.2
C24A N7A C28A 117.9(2)
C24A N7A Mn1A 120.07(16)
C28A N7A Mn1A 120.78(15)
C33A N8A C29A 117.4(2)
C33A N8A Mn2A 124.11(16)
C29A N8A Mn2A 118.53(16)
C38A N9A C34A 117.0(2)
C38A N9A Mn3A 122.28(15)
C34A N9A Mn3A 119.67(16)
C2A C1A H1AA 109.5
C2A C1A H1AB 109.5
H1AA C1A H1AB 109.5
C2A C1A H1AC 109.5
H1AA C1A H1AC 109.5
H1AB C1A H1AC 109.5
C3A C2A C4A 112.99(17)
C3A C2A C5A 112.97(17)
C4A C2A C5A 113.11(17)
C3A C2A C1A 106.38(17)
C4A C2A C1A 105.42(17)
C5A C2A C1A 105.10(16)
N1A C3A C2A 115.56(16)
N1A C3A H3AA 108.4
C2A C3A H3AA 108.4
N1A C3A H3AB 108.4
C2A C3A H3AB 108.4
H3AA C3A H3AB 107.5
N2A C4A C2A 116.02(16)
N2A C4A H4AA 108.3
C2A C4A H4AA 108.3
N2A C4A H4AB 108.3
C2A C4A H4AB 108.3
H4AA C4A H4AB 107.4
N3A C5A C2A 115.67(16)
N3A C5A H5AA 108.4
C2A C5A H5AA 108.4
N3A C5A H5AB 108.4
C2A C5A H5AB 108.4
H5AA C5A H5AB 107.4
N1A C6A C7A 128.1(2)
N1A C6A C11A 113.14(19)
C7A C6A C11A 118.7(2)
C8A C7A C6A 120.1(3)
C8A C7A H7A 119.9
C6A C7A H7A 119.9
C9A C8A C7A 121.2(3)
C9A C8A H8A 119.4
C7A C8A H8A 119.4
C8A C9A C10A 120.0(2)
C8A C9A H9A 120.0
C10A C9A H9A 120.0
C11A C10A C9A 120.6(3)
C11A C10A H10A 119.7
C9A C10A H10A 119.7
C10A C11A N4A 126.5(2)
C10A C11A C6A 119.5(2)
N4A C11A C6A 114.03(19)
N2A C12A C13A 128.13(19)
N2A C12A C17A 112.73(17)
C13A C12A C17A 119.12(19)
C12A C13A C14A 120.5(2)
C12A C13A H13A 119.8
C14A C13A H13A 119.8
C15A C14A C13A 120.2(2)
C15A C14A H14A 119.9
C13A C14A H14A 119.9
C14A C15A C16A 120.4(2)
C14A C15A H15A 119.8
C16A C15A H15A 119.8
C17A C16A C15A 120.7(2)
C17A C16A H16A 119.7
C15A C16A H16A 119.7
C16A C17A N5A 127.0(2)
C16A C17A C12A 119.15(19)
N5A C17A C12A 113.84(17)
C19A C18A N3A 127.66(19)
C19A C18A C23A 118.97(19)
N3A C18A C23A 113.33(17)
C18A C19A C20A 120.4(2)
C18A C19A H19A 119.8
C20A C19A H19A 119.8
C21A C20A C19A 120.5(2)
C21A C20A H20A 119.8
C19A C20A H20A 119.8
C20A C21A C22A 119.9(2)
C20A C21A H21A 120.0
C22A C21A H21A 120.0
C23A C22A C21A 121.0(2)
C23A C22A H22A 119.5
C21A C22A H22A 119.5
C22A C23A N6A 126.73(19)
C22A C23A C18A 119.24(19)
N6A C23A C18A 113.99(17)
N7A C24A C25A 123.0(2)
N7A C24A H24A 118.5
C25A C24A H24A 118.5
C26A C25A C24A 118.5(2)
C26A C25A H25A 120.8
C24A C25A H25A 120.8
C25A C26A C27A 119.5(2)
C25A C26A H26A 120.3
C27A C26A H26A 120.3
C26A C27A C28A 118.7(3)
C26A C27A H27A 120.6
C28A C27A H27A 120.6
N7A C28A C27A 122.4(2)
N7A C28A H28A 118.8
C27A C28A H28A 118.8
N8A C29A C30A 123.4(3)
N8A C29A H29A 118.3
C30A C29A H29A 118.3
C31A C30A C29A 118.5(3)
C31A C30A H30A 120.7
C29A C30A H30A 120.7
C30A C31A C32A 119.3(3)
C30A C31A H31A 120.4
C32A C31A H31A 120.4
C31A C32A C33A 118.8(2)
C31A C32A H32A 120.6
C33A C32A H32A 120.6
N8A C33A C32A 122.6(2)
N8A C33A H33A 118.7
C32A C33A H33A 118.7
N9A C34A C35A 122.8(3)
N9A C34A H34A 118.6
C35A C34A H34A 118.6
C36A C35A C34A 119.2(3)
C36A C35A H35A 120.4
C34A C35A H35A 120.4
C37A C36A C35A 118.7(2)
C37A C36A H36A 120.7
C35A C36A H36A 120.7
C36A C37A C38A 119.2(2)
C36A C37A H37A 120.4
C38A C37A H37A 120.4
N9A C38A C37A 123.2(2)
N9A C38A H38A 118.4
C37A C38A H38A 118.4

loop_
_geom_bond_atom_site_label_1
_geom_bond_atom_site_label_2
_geom_bond_distance
Mn1B N6B 2.1723(17)
Mn1B N4B 2.2009(18)
Mn1B N1B 2.2068(16)
Mn1B N7B 2.2073(18)
Mn1B N3B 2.2423(17)
Mn1B Mn2B 2.8665(4)
Mn1B Mn3B 2.9117(4)
Mn2B N8B 2.1808(18)
Mn2B N1B 2.1872(17)
Mn2B N2B 2.1905(17)
Mn2B N4B 2.1956(18)
Mn2B N5B 2.2146(18)
Mn2B Mn3B 2.8650(4)
Mn3B N3B 2.1870(16)
Mn3B N9B 2.1890(19)
Mn3B N6B 2.1893(17)
Mn3B N5B 2.1977(18)
Mn3B N2B 2.2124(17)
N1B C6B 1.396(3)
N1B C3B 1.456(2)
N2B C12B 1.392(3)
N2B C4B 1.455(3)
N3B C18B 1.392(3)
N3B C5B 1.451(2)
N4B C11B 1.407(3)
N4B H4B 0.9300
N5B C17B 1.409(3)
N5B H5B 0.9300
N6B C23B 1.401(3)
N6B H6B 0.9300
N7B C28B 1.335(3)
N7B C24B 1.335(3)
N8B C33B 1.337(3)
N8B C29B 1.339(3)
N9B C38B 1.337(3)
N9B C34B 1.341(3)
C1B C2B 1.545(3)
C1B H1BA 0.9800
C1B H1BB 0.9800
C1B H1BC 0.9800
C2B C4B 1.540(3)
C2B C3B 1.541(3)
C2B C5B 1.542(3)
C3B H3BA 0.9900
C3B H3BB 0.9900
C4B H4BA 0.9900
C4B H4BB 0.9900
C5B H5BA 0.9900
C5B H5BB 0.9900
C6B C7B 1.393(3)
C6B C11B 1.432(3)
C7B C8B 1.402(3)
C7B H7B 0.9500
C8B C9B 1.369(4)
C8B H8B 0.9500
C9B C10B 1.405(4)
C9B H9B 0.9500
C10B C11B 1.385(3)
C10B H10 0.9500
C12B C13B 1.394(3)
C12B C17B 1.433(3)
C13B C14B 1.405(4)
C13B H13 0.9500
C14B C15B 1.369(4)
C14B H14 0.9500
C15B C16B 1.401(4)
C15B H15 0.9500
C16B C17B 1.392(3)
C16B H16 0.9500
C18B C19B 1.390(3)
C18B C23B 1.440(3)
C19B C20B 1.404(3)
C19B H19 0.9500
C20B C21B 1.377(4)
C20B H20 0.9500
C21B C22B 1.394(4)
C21B H21 0.9500
C22B C23B 1.387(3)
C22B H22 0.9500
C24B C25B 1.376(4)
C24B H24 0.9500
C25B C26B 1.358(4)
C25B H25 0.9500
C26B C27B 1.371(4)
C26B H26 0.9500
C27B C28B 1.373(4)
C27B H27 0.9500
C28B H28 0.9500
C29B C30B 1.376(3)
C29B H29 0.9500
C30B C31B 1.375(4)
C30B H30 0.9500
C31B C32B 1.366(4)
C31B H31 0.9500
C32B C33B 1.382(4)
C32B H32 0.9500
C33B H33 0.9500
C34B C35B 1.382(3)
C34B H34 0.9500
C35B C36B 1.372(4)
C35B H35 0.9500
C36B C37B 1.369(4)
C36B H36 0.9500
C37B C38B 1.380(4)
C37B H37 0.9500
C38B H38 0.9500
Mn1A N7A 2.1648(18)
Mn1A N6A 2.1713(17)
Mn1A N3A 2.1783(17)
Mn1A N4A 2.1967(18)
Mn1A N1A 2.2106(17)
Mn1A Mn3A 2.8155(4)
Mn1A Mn2A 2.8229(4)
Mn2A N4A 2.1723(18)
Mn2A N2A 2.1854(16)
Mn2A N8A 2.1900(19)
Mn2A N5A 2.2187(18)
Mn2A N1A 2.2283(17)
Mn2A Mn3A 2.9268(5)
Mn3A N5A 2.1794(17)
Mn3A N3A 2.1948(17)
Mn3A N6A 2.2026(18)
Mn3A N9A 2.2041(18)
Mn3A N2A 2.2403(17)
N1A C6A 1.389(3)
N1A C3A 1.455(3)
N2A C12A 1.395(2)
N2A C4A 1.452(3)
N3A C18A 1.399(2)
N3A C5A 1.456(2)
N4A C11A 1.411(3)
N4A H4A 0.9300
N5A C17A 1.402(3)
N5A H5A 0.9300
N6A C23A 1.411(3)
N6A H6A 0.9300
N7A C24A 1.329(3)
N7A C28A 1.335(3)
N8A C33A 1.337(3)
N8A C29A 1.339(3)
N9A C38A 1.340(3)
N9A C34A 1.342(3)
C1A C2A 1.547(3)
C1A H1AA 0.9800
C1A H1AB 0.9800
C1A H1AC 0.9800
C2A C3A 1.536(3)
C2A C4A 1.541(3)
C2A C5A 1.546(3)
C3A H3AA 0.9900
C3A H3AB 0.9900
C4A H4AA 0.9900
C4A H4AB 0.9900
C5A H5AA 0.9900
C5A H5AB 0.9900
C6A C7A 1.400(3)
C6A C11A 1.436(3)
C7A C8A 1.400(4)
C7A H7A 0.9500
C8A C9A 1.367(4)
C8A H8A 0.9500
C9A C10A 1.403(4)
C9A H9A 0.9500
C10A C11A 1.390(3)
C10A H10A 0.9500
C12A C13A 1.395(3)
C12A C17A 1.438(3)
C13A C14A 1.400(3)
C13A H13A 0.9500
C14A C15A 1.383(4)
C14A H14A 0.9500
C15A C16A 1.396(3)
C15A H15A 0.9500
C16A C17A 1.389(3)
C16A H16A 0.9500
C18A C19A 1.393(3)
C18A C23A 1.426(3)
C19A C20A 1.406(3)
C19A H19A 0.9500
C20A C21A 1.372(4)
C20A H20A 0.9500
C21A C22A 1.394(3)
C21A H21A 0.9500
C22A C23A 1.390(3)
C22A H22A 0.9500
C24A C25A 1.379(3)
C24A H24A 0.9500
C25A C26A 1.364(4)
C25A H25A 0.9500
C26A C27A 1.371(4)
C26A H26A 0.9500
C27A C28A 1.379(4)
C27A H27A 0.9500
C28A H28A 0.9500
C29A C30A 1.377(4)
C29A H29A 0.9500
C30A C31A 1.367(4)
C30A H30A 0.9500
C31A C32A 1.377(4)
C31A H31A 0.9500
C32A C33A 1.385(3)
C32A H32A 0.9500
C33A H33A 0.9500
C34A C35A 1.379(4)
C34A H34A 0.9500
C35A C36A 1.371(4)
C35A H35A 0.9500
C36A C37A 1.370(4)
C36A H36A 0.9500
C37A C38A 1.373(3)
C37A H37A 0.9500
C38A H38A 0.9500

loop_
_geom_torsion_atom_site_label_1
_geom_torsion_atom_site_label_2
_geom_torsion_atom_site_label_3
_geom_torsion_atom_site_label_4
_geom_torsion
N6B Mn1B Mn2B N8B -152.58(11)
N4B Mn1B Mn2B N8B -47.19(11)
N1B Mn1B Mn2B N8B 52.54(11)
N7B Mn1B Mn2B N8B 17.68(15)
N3B Mn1B Mn2B N8B 137.20(11)
Mn3B Mn1B Mn2B N8B 176.12(10)
N6B Mn1B Mn2B N1B 154.88(7)
N4B Mn1B Mn2B N1B -99.73(8)
N7B Mn1B Mn2B N1B -34.85(12)
N3B Mn1B Mn2B N1B 84.67(7)
Mn3B Mn1B Mn2B N1B 123.58(6)
N6B Mn1B Mn2B N2B 71.04(7)
N4B Mn1B Mn2B N2B 176.43(8)
N1B Mn1B Mn2B N2B -83.84(7)
N7B Mn1B Mn2B N2B -118.70(12)
N3B Mn1B Mn2B N2B 0.82(6)
Mn3B Mn1B Mn2B N2B 39.74(5)
N6B Mn1B Mn2B N4B -105.39(8)
N1B Mn1B Mn2B N4B 99.73(8)
N7B Mn1B Mn2B N4B 64.87(12)
N3B Mn1B Mn2B N4B -175.61(7)
Mn3B Mn1B Mn2B N4B -136.69(6)
N6B Mn1B Mn2B N5B 0.14(7)
N4B Mn1B Mn2B N5B 105.53(8)
N1B Mn1B Mn2B N5B -154.75(8)
N7B Mn1B Mn2B N5B 170.40(12)
N3B Mn1B Mn2B N5B -70.08(6)
Mn3B Mn1B Mn2B N5B -31.16(5)
N6B Mn1B Mn2B Mn3B 31.30(5)
N4B Mn1B Mn2B Mn3B 136.69(6)
N1B Mn1B Mn2B Mn3B -123.58(6)
N7B Mn1B Mn2B Mn3B -158.44(11)
N3B Mn1B Mn2B Mn3B -38.92(4)
N8B Mn2B Mn3B N3B -135.77(11)
N1B Mn2B Mn3B N3B 0.68(6)
N2B Mn2B Mn3B N3B -83.11(7)
N4B Mn2B Mn3B N3B 72.00(6)
N5B Mn2B Mn3B N3B 177.85(8)
Mn1B Mn2B Mn3B N3B 40.11(5)
N8B Mn2B Mn3B N9B 15.72(16)
N1B Mn2B Mn3B N9B 152.17(12)
N2B Mn2B Mn3B N9B 68.38(13)
N4B Mn2B Mn3B N9B -136.51(12)
N5B Mn2B Mn3B N9B -30.66(13)
Mn1B Mn2B Mn3B N9B -168.40(11)
N8B Mn2B Mn3B N6B 153.12(11)
N1B Mn2B Mn3B N6B -70.44(6)
N2B Mn2B Mn3B N6B -154.23(7)
N4B Mn2B Mn3B N6B 0.89(6)
N5B Mn2B Mn3B N6B 106.74(8)
Mn1B Mn2B Mn3B N6B -31.00(5)
N8B Mn2B Mn3B N5B 46.38(12)
N1B Mn2B Mn3B N5B -177.17(8)
N2B Mn2B Mn3B N5B 99.04(8)
N4B Mn2B Mn3B N5B -105.85(8)
Mn1B Mn2B Mn3B N5B -137.74(6)
N8B Mn2B Mn3B N2B -52.66(12)
N1B Mn2B Mn3B N2B 83.79(7)
N4B Mn2B Mn3B N2B 155.11(7)
N5B Mn2B Mn3B N2B -99.04(8)
Mn1B Mn2B Mn3B N2B 123.22(6)
N8B Mn2B Mn3B Mn1B -175.88(11)
N1B Mn2B Mn3B Mn1B -39.43(4)
N2B Mn2B Mn3B Mn1B -123.22(6)
N4B Mn2B Mn3B Mn1B 31.89(5)
N5B Mn2B Mn3B Mn1B 137.74(6)
N6B Mn1B Mn3B N3B 101.16(8)
N4B Mn1B Mn3B N3B -154.07(7)
N1B Mn1B Mn3B N3B -83.45(7)
N7B Mn1B Mn3B N3B 38.40(11)
Mn2B Mn1B Mn3B N3B -122.41(6)
N6B Mn1B Mn3B N9B 33.59(12)
N4B Mn1B Mn3B N9B 138.36(11)
N1B Mn1B Mn3B N9B -151.03(11)
N7B Mn1B Mn3B N9B -29.17(14)
N3B Mn1B Mn3B N9B -67.57(11)
Mn2B Mn1B Mn3B N9B 170.02(10)
N4B Mn1B Mn3B N6B 104.77(8)
N1B Mn1B Mn3B N6B 175.38(8)
N7B Mn1B Mn3B N6B -62.76(11)
N3B Mn1B Mn3B N6B -101.16(8)
Mn2B Mn1B Mn3B N6B 136.42(6)
N6B Mn1B Mn3B N5B -105.09(8)
N4B Mn1B Mn3B N5B -0.32(7)
N1B Mn1B Mn3B N5B 70.29(6)
N7B Mn1B Mn3B N5B -167.85(10)
N3B Mn1B Mn3B N5B 153.75(7)
Mn2B Mn1B Mn3B N5B 31.33(5)
N6B Mn1B Mn3B N2B -175.64(8)
N4B Mn1B Mn3B N2B -70.87(6)
N1B Mn1B Mn3B N2B -0.26(6)
N7B Mn1B Mn3B N2B 121.60(10)
N3B Mn1B Mn3B N2B 83.20(7)
Mn2B Mn1B Mn3B N2B -39.22(5)
N6B Mn1B Mn3B Mn2B -136.42(6)
N4B Mn1B Mn3B Mn2B -31.66(5)
N1B Mn1B Mn3B Mn2B 38.96(4)
N7B Mn1B Mn3B Mn2B 160.82(9)
N3B Mn1B Mn3B Mn2B 122.41(6)
N8B Mn2B N1B C6B -55.22(13)
N2B Mn2B N1B C6B -164.84(13)
N4B Mn2B N1B C6B 46.56(12)
N5B Mn2B N1B C6B 142.24(13)
Mn3B Mn2B N1B C6B 145.74(12)
Mn1B Mn2B N1B C6B 98.84(13)
N8B Mn2B N1B C3B 82.65(16)
N2B Mn2B N1B C3B -26.98(15)
N4B Mn2B N1B C3B -175.57(17)
N5B Mn2B N1B C3B -79.90(18)
Mn3B Mn2B N1B C3B -76.39(15)
Mn1B Mn2B N1B C3B -123.29(17)
N8B Mn2B N1B Mn1B -154.06(6)
N2B Mn2B N1B Mn1B 96.32(6)
N4B Mn2B N1B Mn1B -52.28(6)
N5B Mn2B N1B Mn1B 43.40(12)
Mn3B Mn2B N1B Mn1B 46.90(4)
N6B Mn1B N1B C6B -144.42(12)
N4B Mn1B N1B C6B -51.58(12)
N7B Mn1B N1B C6B 59.19(13)
N3B Mn1B N1B C6B 162.43(12)
Mn2B Mn1B N1B C6B -103.89(13)
Mn3B Mn1B N1B C6B -149.75(11)
N6B Mn1B N1B C3B 85.44(17)
N4B Mn1B N1B C3B 178.28(16)
N7B Mn1B N1B C3B -70.95(16)
N3B Mn1B N1B C3B 32.30(15)
Mn2B Mn1B N1B C3B 125.97(17)
Mn3B Mn1B N1B C3B 80.11(15)
N6B Mn1B N1B Mn2B -40.53(11)
N4B Mn1B N1B Mn2B 52.31(6)
N7B Mn1B N1B Mn2B 163.08(6)
N3B Mn1B N1B Mn2B -93.67(6)
Mn3B Mn1B N1B Mn2B -45.86(4)
N8B Mn2B N2B C12B 53.47(14)
N1B Mn2B N2B C12B 161.65(13)
N4B Mn2B N2B C12B -144.65(13)
N5B Mn2B N2B C12B -49.48(12)
Mn3B Mn2B N2B C12B -101.94(13)
Mn1B Mn2B N2B C12B -149.09(12)
N8B Mn2B N2B C4B -79.60(16)
N1B Mn2B N2B C4B 28.58(15)
N4B Mn2B N2B C4B 82.28(18)
N5B Mn2B N2B C4B 177.46(17)
Mn3B Mn2B N2B C4B 125.00(17)
Mn1B Mn2B N2B C4B 77.85(15)
N8B Mn2B N2B Mn3B 155.40(6)
N1B Mn2B N2B Mn3B -96.42(6)
N4B Mn2B N2B Mn3B -42.71(12)
N5B Mn2B N2B Mn3B 52.46(6)
Mn1B Mn2B N2B Mn3B -47.15(4)
N3B Mn3B N2B C12B -162.94(13)
N9B Mn3B N2B C12B -49.54(15)
N6B Mn3B N2B C12B 142.69(13)
N5B Mn3B N2B C12B 48.41(13)
Mn2B Mn3B N2B C12B 101.49(14)
Mn1B Mn3B N2B C12B 147.62(12)
N3B Mn3B N2B C4B -27.75(16)
N9B Mn3B N2B C4B 85.65(16)
N6B Mn3B N2B C4B -82.13(18)
N5B Mn3B N2B C4B -176.40(17)
Mn2B Mn3B N2B C4B -123.32(17)
Mn1B Mn3B N2B C4B -77.19(15)
N3B Mn3B N2B Mn2B 95.57(6)
N9B Mn3B N2B Mn2B -151.03(6)
N6B Mn3B N2B Mn2B 41.20(11)
N5B Mn3B N2B Mn2B -53.08(6)
Mn1B Mn3B N2B Mn2B 46.13(4)
N9B Mn3B N3B C18B 49.24(14)
N6B Mn3B N3B C18B -47.74(13)
N5B Mn3B N3B C18B -142.09(13)
N2B Mn3B N3B C18B 166.52(13)
Mn2B Mn3B N3B C18B -144.70(12)
Mn1B Mn3B N3B C18B -98.02(13)
N9B Mn3B N3B C5B -88.91(16)
N6B Mn3B N3B C5B 174.11(17)
N5B Mn3B N3B C5B 79.76(19)
N2B Mn3B N3B C5B 28.37(16)
Mn2B Mn3B N3B C5B 77.15(15)
Mn1B Mn3B N3B C5B 123.83(17)
N9B Mn3B N3B Mn1B 147.26(6)
N6B Mn3B N3B Mn1B 50.28(6)
N5B Mn3B N3B Mn1B -44.07(11)
N2B Mn3B N3B Mn1B -95.46(6)
Mn2B Mn3B N3B Mn1B -46.68(4)
N6B Mn1B N3B C18B 52.20(12)
N4B Mn1B N3B C18B 144.87(12)
N1B Mn1B N3B C18B -161.19(12)
N7B Mn1B N3B C18B -56.12(13)
Mn2B Mn1B N3B C18B 149.97(11)
Mn3B Mn1B N3B C18B 103.33(12)
N6B Mn1B N3B C5B -177.93(16)
N4B Mn1B N3B C5B -85.26(17)
N1B Mn1B N3B C5B -31.32(15)
N7B Mn1B N3B C5B 73.75(15)
Mn2B Mn1B N3B C5B -80.16(14)
Mn3B Mn1B N3B C5B -126.80(16)
N6B Mn1B N3B Mn3B -51.13(6)
N4B Mn1B N3B Mn3B 41.53(11)
N1B Mn1B N3B Mn3B 95.48(6)
N7B Mn1B N3B Mn3B -159.45(6)
Mn2B Mn1B N3B Mn3B 46.63(4)
N8B Mn2B N4B C11B 57.83(14)
N1B Mn2B N4B C11B -46.04(12)
N2B Mn2B N4B C11B -104.37(15)
N5B Mn2B N4B C11B 173.81(12)
Mn3B Mn2B N4B C11B -136.05(12)
Mn1B Mn2B N4B C11B -98.53(13)
N8B Mn2B N4B Mn1B 156.36(6)
N1B Mn2B N4B Mn1B 52.49(6)
N2B Mn2B N4B Mn1B -5.84(12)
N5B Mn2B N4B Mn1B -87.66(6)
Mn3B Mn2B N4B Mn1B -37.52(5)
N6B Mn1B N4B C11B -171.64(12)
N1B Mn1B N4B C11B 50.78(12)
N7B Mn1B N4B C11B -48.01(14)
N3B Mn1B N4B C11B 109.55(14)
Mn2B Mn1B N4B C11B 102.82(13)
Mn3B Mn1B N4B C11B 139.46(12)
N6B Mn1B N4B Mn2B 85.54(6)
N1B Mn1B N4B Mn2B -52.04(6)
N7B Mn1B N4B Mn2B -150.83(6)
N3B Mn1B N4B Mn2B 6.74(11)
Mn3B Mn1B N4B Mn2B 36.64(5)
N3B Mn3B N5B C17B -104.11(14)
N9B Mn3B N5B C17B 65.07(14)
N6B Mn3B N5B C17B 174.79(12)
N2B Mn3B N5B C17B -48.39(12)
Mn2B Mn3B N5B C17B -100.68(13)
Mn1B Mn3B N5B C17B -136.62(12)
N3B Mn3B N5B Mn2B -3.42(12)
N9B Mn3B N5B Mn2B 165.75(6)
N6B Mn3B N5B Mn2B -84.52(6)
N2B Mn3B N5B Mn2B 52.30(6)
Mn1B Mn3B N5B Mn2B -35.93(5)
N8B Mn2B N5B C17B -57.01(14)
N1B Mn2B N5B C17B 105.53(14)
N2B Mn2B N5B C17B 47.91(12)
N4B Mn2B N5B C17B -171.99(12)
Mn3B Mn2B N5B C17B 100.92(13)
Mn1B Mn2B N5B C17B 137.62(12)
N8B Mn2B N5B Mn3B -157.93(6)
N1B Mn2B N5B Mn3B 4.62(12)
N2B Mn2B N5B Mn3B -53.00(6)
N4B Mn2B N5B Mn3B 87.10(7)
Mn1B Mn2B N5B Mn3B 36.71(5)
N4B Mn1B N6B C23B 170.73(12)
N1B Mn1B N6B C23B -110.06(14)
N7B Mn1B N6B C23B 45.43(14)
N3B Mn1B N6B C23B -52.11(12)
Mn2B Mn1B N6B C23B -139.69(12)
Mn3B Mn1B N6B C23B -102.93(13)
N4B Mn1B N6B Mn3B -86.35(7)
N1B Mn1B N6B Mn3B -7.13(12)
N7B Mn1B N6B Mn3B 148.36(6)
N3B Mn1B N6B Mn3B 50.82(6)
Mn2B Mn1B N6B Mn3B -36.77(5)
N3B Mn3B N6B C23B 46.60(12)
N9B Mn3B N6B C23B -63.23(13)
N5B Mn3B N6B C23B -174.37(12)
N2B Mn3B N6B C23B 105.57(14)
Mn2B Mn3B N6B C23B 135.66(11)
Mn1B Mn3B N6B C23B 98.91(13)
N3B Mn3B N6B Mn1B -52.30(6)
N9B Mn3B N6B Mn1B -162.13(6)
N5B Mn3B N6B Mn1B 86.72(7)
N2B Mn3B N6B Mn1B 6.66(12)
Mn2B Mn3B N6B Mn1B 36.76(5)
N6B Mn1B N7B C28B 158.69(19)
N4B Mn1B N7B C28B 37.9(2)
N1B Mn1B N7B C28B -37.5(2)
N3B Mn1B N7B C28B -127.3(2)
Mn2B Mn1B N7B C28B -10.9(3)
Mn3B Mn1B N7B C28B -155.70(16)
N6B Mn1B N7B C24B -37.7(2)
N4B Mn1B N7B C24B -158.5(2)
N1B Mn1B N7B C24B 126.1(2)
N3B Mn1B N7B C24B 36.4(2)
Mn2B Mn1B N7B C24B 152.74(17)
Mn3B Mn1B N7B C24B 8.0(3)
N1B Mn2B N8B C33B 4.9(2)
N2B Mn2B N8B C33B 98.5(2)
N4B Mn2B N8B C33B -70.0(2)
N5B Mn2B N8B C33B 173.80(19)
Mn3B Mn2B N8B C33B 138.57(17)
Mn1B Mn2B N8B C33B -34.5(3)
N1B Mn2B N8B C29B 178.61(17)
N2B Mn2B N8B C29B -87.79(18)
N4B Mn2B N8B C29B 103.64(18)
N5B Mn2B N8B C29B -12.51(19)
Mn3B Mn2B N8B C29B -47.7(2)
Mn1B Mn2B N8B C29B 139.15(15)
N3B Mn3B N9B C38B 161.3(2)
N6B Mn3B N9B C38B -123.8(2)
N5B Mn3B N9B C38B -11.3(2)
N2B Mn3B N9B C38B 64.4(2)
Mn2B Mn3B N9B C38B 12.5(3)
Mn1B Mn3B N9B C38B -148.77(18)
N3B Mn3B N9B C34B -22.6(2)
N6B Mn3B N9B C34B 52.28(19)
N5B Mn3B N9B C34B 164.79(18)
N2B Mn3B N9B C34B -119.52(18)
Mn2B Mn3B N9B C34B -171.39(13)
Mn1B Mn3B N9B C34B 27.3(2)
C6B N1B C3B C2B -178.83(17)
Mn2B N1B C3B C2B 47.3(2)
Mn1B N1B C3B C2B -55.5(2)
C4B C2B C3B N1B -62.2(2)
C5B C2B C3B N1B 67.7(2)
C1B C2B C3B N1B -177.83(18)
C12B N2B C4B C2B -179.63(18)
Mn2B N2B C4B C2B -52.0(2)
Mn3B N2B C4B C2B 50.1(2)
C3B C2B C4B N2B 65.7(2)
C5B C2B C4B N2B -63.8(2)
C1B C2B C4B N2B -178.92(18)
C18B N3B C5B C2B 175.40(18)
Mn3B N3B C5B C2B -50.9(2)
Mn1B N3B C5B C2B 53.2(2)
C4B C2B C5B N3B 63.8(2)
C3B C2B C5B N3B -66.6(2)
C1B C2B C5B N3B 179.06(18)
C3B N1B C6B C7B 0.5(3)
Mn2B N1B C6B C7B 142.7(2)
Mn1B N1B C6B C7B -133.4(2)
C3B N1B C6B C11B 178.00(17)
Mn2B N1B C6B C11B -39.78(19)
Mn1B N1B C6B C11B 44.14(18)
N1B C6B C7B C8B 176.4(2)
C11B C6B C7B C8B -1.0(3)
C6B C7B C8B C9B 1.3(4)
C7B C8B C9B C10B -0.4(4)
C8B C9B C10B C11B -0.7(4)
C9B C10B C11B N4B -176.1(2)
C9B C10B C11B C6B 0.9(4)
Mn2B N4B C11B C10B -142.9(2)
Mn1B N4B C11B C10B 133.5(2)
Mn2B N4B C11B C6B 39.99(19)
Mn1B N4B C11B C6B -43.60(19)
C7B C6B C11B C10B 0.0(3)
N1B C6B C11B C10B -177.79(19)
C7B C6B C11B N4B 177.36(19)
N1B C6B C11B N4B -0.4(3)
C4B N2B C12B C13B -0.3(3)
Mn2B N2B C12B C13B -136.9(2)
Mn3B N2B C12B C13B 139.2(2)
C4B N2B C12B C17B -179.90(17)
Mn2B N2B C12B C17B 43.50(19)
Mn3B N2B C12B C17B -40.43(19)
N2B C12B C13B C14B -178.4(2)
C17B C12B C13B C14B 1.2(3)
C12B C13B C14B C15B 1.1(4)
C13B C14B C15B C16B -2.0(4)
C14B C15B C16B C17B 0.6(4)
C15B C16B C17B N5B -179.7(2)
C15B C16B C17B C12B 1.7(3)
Mn3B N5B C17B C16B -135.7(2)
Mn2B N5B C17B C16B 141.0(2)
Mn3B N5B C17B C12B 43.00(19)
Mn2B N5B C17B C12B -40.33(19)
N2B C12B C17B C16B 177.12(19)
C13B C12B C17B C16B -2.5(3)
N2B C12B C17B N5B -1.6(3)
C13B C12B C17B N5B 178.70(19)
C5B N3B C18B C19B 2.0(3)
Mn3B N3B C18B C19B -140.4(2)
Mn1B N3B C18B C19B 135.2(2)
C5B N3B C18B C23B -176.31(17)
Mn3B N3B C18B C23B 41.29(18)
Mn1B N3B C18B C23B -43.04(17)
N3B C18B C19B C20B -175.9(2)
C23B C18B C19B C20B 2.3(3)
C18B C19B C20B C21B -1.1(4)
C19B C20B C21B C22B -0.9(4)
C20B C21B C22B C23B 1.7(4)
C21B C22B C23B N6B 177.1(2)
C21B C22B C23B C18B -0.4(3)
Mn1B N6B C23B C22B -131.4(2)
Mn3B N6B C23B C22B 142.63(19)
Mn1B N6B C23B C18B 46.25(18)
Mn3B N6B C23B C18B -39.74(19)
C19B C18B C23B C22B -1.5(3)
N3B C18B C23B C22B 176.91(18)
C19B C18B C23B N6B -179.36(19)
N3B C18B C23B N6B -0.9(2)
C28B N7B C24B C25B 1.4(4)
Mn1B N7B C24B C25B -162.5(2)
N7B C24B C25B C26B 0.0(5)
C24B C25B C26B C27B -0.7(5)
C25B C26B C27B C28B 0.0(5)
C24B N7B C28B C27B -2.1(4)
Mn1B N7B C28B C27B 162.7(2)
C26B C27B C28B N7B 1.5(5)
C33B N8B C29B C30B 2.4(4)
Mn2B N8B C29B C30B -171.5(2)
N8B C29B C30B C31B -1.8(4)
C29B C30B C31B C32B 0.1(5)
C30B C31B C32B C33B 1.1(5)
C29B N8B C33B C32B -1.1(4)
Mn2B N8B C33B C32B 172.7(2)
C31B C32B C33B N8B -0.5(5)
C38B N9B C34B C35B -0.4(4)
Mn3B N9B C34B C35B -176.56(19)
N9B C34B C35B C36B -0.2(4)
C34B C35B C36B C37B 0.6(4)
C35B C36B C37B C38B -0.3(5)
C34B N9B C38B C37B 0.7(4)
Mn3B N9B C38B C37B 177.0(3)
C36B C37B C38B N9B -0.4(5)
N7A Mn1A Mn2A N4A 45.83(11)
N6A Mn1A Mn2A N4A -107.18(8)
N3A Mn1A Mn2A N4A -179.65(8)
N1A Mn1A Mn2A N4A 98.27(9)
Mn3A Mn1A Mn2A N4A -139.74(7)
N7A Mn1A Mn2A N2A -135.03(10)
N6A Mn1A Mn2A N2A 71.96(6)
N3A Mn1A Mn2A N2A -0.51(6)
N4A Mn1A Mn2A N2A 179.14(8)
N1A Mn1A Mn2A N2A -82.59(7)
Mn3A Mn1A Mn2A N2A 39.40(4)
N7A Mn1A Mn2A N8A 11.85(14)
N6A Mn1A Mn2A N8A -141.16(11)
N3A Mn1A Mn2A N8A 146.37(11)
N4A Mn1A Mn2A N8A -33.98(12)
N1A Mn1A Mn2A N8A 64.29(12)
Mn3A Mn1A Mn2A N8A -173.72(10)
N7A Mn1A Mn2A N5A 154.43(10)
N6A Mn1A Mn2A N5A 1.42(7)
N3A Mn1A Mn2A N5A -71.05(6)
N4A Mn1A Mn2A N5A 108.60(8)
N1A Mn1A Mn2A N5A -153.13(7)
Mn3A Mn1A Mn2A N5A -31.14(5)
N7A Mn1A Mn2A N1A -52.44(11)
N6A Mn1A Mn2A N1A 154.55(7)
N3A Mn1A Mn2A N1A 82.08(7)
N4A Mn1A Mn2A N1A -98.27(9)
Mn3A Mn1A Mn2A N1A 121.99(6)
N7A Mn1A Mn2A Mn3A -174.43(9)
N6A Mn1A Mn2A Mn3A 32.56(5)
N3A Mn1A Mn2A Mn3A -39.91(4)
N4A Mn1A Mn2A Mn3A 139.74(7)
N1A Mn1A Mn2A Mn3A -121.99(6)
N7A Mn1A Mn3A N5A -155.07(12)
N6A Mn1A Mn3A N5A -105.05(8)
N3A Mn1A Mn3A N5A 155.49(7)
N4A Mn1A Mn3A N5A 1.71(7)
N1A Mn1A Mn3A N5A 73.06(7)
Mn2A Mn1A Mn3A N5A 31.84(5)
N7A Mn1A Mn3A N3A 49.44(12)
N6A Mn1A Mn3A N3A 99.46(8)
N4A Mn1A Mn3A N3A -153.78(7)
N1A Mn1A Mn3A N3A -82.43(7)
Mn2A Mn1A Mn3A N3A -123.65(6)
N7A Mn1A Mn3A N6A -50.02(13)
N3A Mn1A Mn3A N6A -99.46(8)
N4A Mn1A Mn3A N6A 106.76(8)
N1A Mn1A Mn3A N6A 178.11(8)
Mn2A Mn1A Mn3A N6A 136.89(6)
N7A Mn1A Mn3A N9A 14.50(15)
N6A Mn1A Mn3A N9A 64.53(11)
N3A Mn1A Mn3A N9A -34.93(11)
N4A Mn1A Mn3A N9A 171.28(11)
N1A Mn1A Mn3A N9A -117.36(11)
Mn2A Mn1A Mn3A N9A -158.58(10)
N7A Mn1A Mn3A N2A 134.83(12)
N6A Mn1A Mn3A N2A -175.14(7)
N3A Mn1A Mn3A N2A 85.39(7)
N4A Mn1A Mn3A N2A -68.39(7)
N1A Mn1A Mn3A N2A 2.96(6)
Mn2A Mn1A Mn3A N2A -38.25(4)
N7A Mn1A Mn3A Mn2A 173.08(11)
N6A Mn1A Mn3A Mn2A -136.89(6)
N3A Mn1A Mn3A Mn2A 123.65(6)
N4A Mn1A Mn3A Mn2A -30.14(5)
N1A Mn1A Mn3A Mn2A 41.22(5)
N4A Mn2A Mn3A N5A -105.76(8)
N2A Mn2A Mn3A N5A 100.74(8)
N8A Mn2A Mn3A N5A 37.42(12)
N1A Mn2A Mn3A N5A -176.64(8)
Mn1A Mn2A Mn3A N5A -135.95(6)
N4A Mn2A Mn3A N3A 69.60(7)
N2A Mn2A Mn3A N3A -83.90(7)
N8A Mn2A Mn3A N3A -147.22(12)
N5A Mn2A Mn3A N3A 175.36(8)
N1A Mn2A Mn3A N3A -1.28(6)
Mn1A Mn2A Mn3A N3A 39.41(4)
N4A Mn2A Mn3A N6A -1.42(7)
N2A Mn2A Mn3A N6A -154.93(7)
N8A Mn2A Mn3A N6A 141.75(12)
N5A Mn2A Mn3A N6A 104.33(8)
N1A Mn2A Mn3A N6A -72.31(6)
Mn1A Mn2A Mn3A N6A -31.62(5)
N4A Mn2A Mn3A N9A -171.46(11)
N2A Mn2A Mn3A N9A 35.03(11)
N8A Mn2A Mn3A N9A -28.29(15)
N5A Mn2A Mn3A N9A -65.70(11)
N1A Mn2A Mn3A N9A 117.65(10)
Mn1A Mn2A Mn3A N9A 158.34(10)
N4A Mn2A Mn3A N2A 153.51(8)
N8A Mn2A Mn3A N2A -63.32(12)
N5A Mn2A Mn3A N2A -100.74(8)
N1A Mn2A Mn3A N2A 82.62(7)
Mn1A Mn2A Mn3A N2A 123.31(6)
N4A Mn2A Mn3A Mn1A 30.20(5)
N2A Mn2A Mn3A Mn1A -123.31(6)
N8A Mn2A Mn3A Mn1A 173.37(11)
N5A Mn2A Mn3A Mn1A 135.95(6)
N1A Mn2A Mn3A Mn1A -40.69(5)
N7A Mn1A N1A C6A 47.81(14)
N6A Mn1A N1A C6A -150.56(13)
N3A Mn1A N1A C6A 157.24(13)
N4A Mn1A N1A C6A -51.45(13)
Mn3A Mn1A N1A C6A -153.07(12)
Mn2A Mn1A N1A C6A -104.09(14)
N7A Mn1A N1A C3A -83.49(16)
N6A Mn1A N1A C3A 78.13(19)
N3A Mn1A N1A C3A 25.93(15)
N4A Mn1A N1A C3A 177.24(16)
Mn3A Mn1A N1A C3A 75.62(15)
Mn2A Mn1A N1A C3A 124.61(16)
N7A Mn1A N1A Mn2A 151.90(6)
N6A Mn1A N1A Mn2A -46.48(12)
N3A Mn1A N1A Mn2A -98.67(6)
N4A Mn1A N1A Mn2A 52.64(6)
Mn3A Mn1A N1A Mn2A -48.99(4)
N4A Mn2A N1A C6A 44.71(13)
N2A Mn2A N1A C6A -166.35(13)
N8A Mn2A N1A C6A -52.33(14)
N5A Mn2A N1A C6A 140.79(13)
Mn1A Mn2A N1A C6A 98.15(13)
Mn3A Mn2A N1A C6A 144.54(12)
N4A Mn2A N1A C3A -176.83(17)
N2A Mn2A N1A C3A -27.89(15)
N8A Mn2A N1A C3A 86.13(16)
N5A Mn2A N1A C3A -80.75(18)
Mn1A Mn2A N1A C3A -123.39(17)
Mn3A Mn2A N1A C3A -77.00(15)
N4A Mn2A N1A Mn1A -53.43(6)
N2A Mn2A N1A Mn1A 95.51(6)
N8A Mn2A N1A Mn1A -150.48(6)
N5A Mn2A N1A Mn1A 42.65(11)
Mn3A Mn2A N1A Mn1A 46.39(4)
N4A Mn2A N2A C12A -143.18(13)
N8A Mn2A N2A C12A 53.37(14)
N5A Mn2A N2A C12A -48.28(12)
N1A Mn2A N2A C12A 165.85(13)
Mn1A Mn2A N2A C12A -144.23(12)
Mn3A Mn2A N2A C12A -98.71(13)
N4A Mn2A N2A C4A 78.86(19)
N8A Mn2A N2A C4A -84.60(16)
N5A Mn2A N2A C4A 173.75(17)
N1A Mn2A N2A C4A 27.88(15)
Mn1A Mn2A N2A C4A 77.81(15)
Mn3A Mn2A N2A C4A 123.32(16)
N4A Mn2A N2A Mn3A -44.47(12)
N8A Mn2A N2A Mn3A 152.08(6)
N5A Mn2A N2A Mn3A 50.43(6)
N1A Mn2A N2A Mn3A -95.44(6)
Mn1A Mn2A N2A Mn3A -45.52(4)
N5A Mn3A N2A C12A 51.66(12)
N3A Mn3A N2A C12A -161.27(12)
N6A Mn3A N2A C12A 143.50(12)
N9A Mn3A N2A C12A -58.64(13)
Mn1A Mn3A N2A C12A 149.15(11)
Mn2A Mn3A N2A C12A 103.49(12)
N5A Mn3A N2A C4A -179.48(16)
N3A Mn3A N2A C4A -32.41(14)
N6A Mn3A N2A C4A -87.64(16)
N9A Mn3A N2A C4A 70.23(15)
Mn1A Mn3A N2A C4A -81.98(14)
Mn2A Mn3A N2A C4A -127.65(16)
N5A Mn3A N2A Mn2A -51.83(6)
N3A Mn3A N2A Mn2A 95.24(6)
N6A Mn3A N2A Mn2A 40.01(11)
N9A Mn3A N2A Mn2A -162.13(6)
Mn1A Mn3A N2A Mn2A 45.66(4)
N7A Mn1A N3A C18A -56.49(13)
N6A Mn1A N3A C18A 48.41(12)
N4A Mn1A N3A C18A 148.91(13)
N1A Mn1A N3A C18A -160.41(12)
Mn3A Mn1A N3A C18A 101.53(13)
Mn2A Mn1A N3A C18A 149.36(11)
N7A Mn1A N3A C5A 78.67(16)
N6A Mn1A N3A C5A -176.43(16)
N4A Mn1A N3A C5A -75.94(19)
N1A Mn1A N3A C5A -25.26(15)
Mn3A Mn1A N3A C5A -123.32(16)
Mn2A Mn1A N3A C5A -75.48(15)
N7A Mn1A N3A Mn3A -158.02(6)
N6A Mn1A N3A Mn3A -53.12(6)
N4A Mn1A N3A Mn3A 47.38(12)
N1A Mn1A N3A Mn3A 98.06(6)
Mn2A Mn1A N3A Mn3A 47.83(4)
N5A Mn3A N3A C18A -140.80(12)
N6A Mn3A N3A C18A -48.37(12)
N9A Mn3A N3A C18A 61.35(13)
N2A Mn3A N3A C18A 166.18(13)
Mn1A Mn3A N3A C18A -100.80(13)
Mn2A Mn3A N3A C18A -146.26(12)
N5A Mn3A N3A C5A 85.44(18)
N6A Mn3A N3A C5A 177.87(16)
N9A Mn3A N3A C5A -72.40(16)
N2A Mn3A N3A C5A 32.42(15)
Mn1A Mn3A N3A C5A 125.44(16)
Mn2A Mn3A N3A C5A 79.98(15)
N5A Mn3A N3A Mn1A -40.00(11)
N6A Mn3A N3A Mn1A 52.43(6)
N9A Mn3A N3A Mn1A 162.16(6)
N2A Mn3A N3A Mn1A -93.02(6)
Mn2A Mn3A N3A Mn1A -45.46(4)
N2A Mn2A N4A C11A -98.98(15)
N8A Mn2A N4A C11A 65.52(15)
N5A Mn2A N4A C11A 179.89(13)
N1A Mn2A N4A C11A -44.06(13)
Mn1A Mn2A N4A C11A -97.61(14)
Mn3A Mn2A N4A C11A -131.63(13)
N2A Mn2A N4A Mn1A -1.37(13)
N8A Mn2A N4A Mn1A 163.13(6)
N5A Mn2A N4A Mn1A -82.50(7)
N1A Mn2A N4A Mn1A 53.55(6)
Mn3A Mn2A N4A Mn1A -34.01(5)
N7A Mn1A N4A C11A -49.97(14)
N6A Mn1A N4A C11A -167.05(12)
N3A Mn1A N4A C11A 105.52(15)
N1A Mn1A N4A C11A 50.69(12)
Mn3A Mn1A N4A C11A 140.87(12)
Mn2A Mn1A N4A C11A 104.92(13)
N7A Mn1A N4A Mn2A -154.89(6)
N6A Mn1A N4A Mn2A 88.02(7)
N3A Mn1A N4A Mn2A 0.60(13)
N1A Mn1A N4A Mn2A -54.23(6)
Mn3A Mn1A N4A Mn2A 35.94(5)
N3A Mn3A N5A C17A -109.60(14)
N6A Mn3A N5A C17A 171.06(12)
N9A Mn3A N5A C17A 46.73(14)
N2A Mn3A N5A C17A -51.69(12)
Mn1A Mn3A N5A C17A -139.19(12)
Mn2A Mn3A N5A C17A -102.34(13)
N3A Mn3A N5A Mn2A -7.26(12)
N6A Mn3A N5A Mn2A -86.60(7)
N9A Mn3A N5A Mn2A 149.07(6)
N2A Mn3A N5A Mn2A 50.65(6)
Mn1A Mn3A N5A Mn2A -36.84(5)
N4A Mn2A N5A C17A -174.13(12)
N2A Mn2A N5A C17A 47.03(12)
N8A Mn2A N5A C17A -62.86(13)
N1A Mn2A N5A C17A 104.40(14)
Mn1A Mn2A N5A C17A 135.97(11)
Mn3A Mn2A N5A C17A 99.33(13)
N4A Mn2A N5A Mn3A 86.54(7)
N2A Mn2A N5A Mn3A -52.31(6)
N8A Mn2A N5A Mn3A -162.20(6)
N1A Mn2A N5A Mn3A 5.06(11)
Mn1A Mn2A N5A Mn3A 36.63(5)
N7A Mn1A N6A C23A 57.41(14)
N3A Mn1A N6A C23A -47.56(12)
N4A Mn1A N6A C23A 170.49(12)
N1A Mn1A N6A C23A -103.66(15)
Mn3A Mn1A N6A C23A -100.41(13)
Mn2A Mn1A N6A C23A -138.70(12)
N7A Mn1A N6A Mn3A 157.82(6)
N3A Mn1A N6A Mn3A 52.85(6)
N4A Mn1A N6A Mn3A -89.10(7)
N1A Mn1A N6A Mn3A -3.25(13)
Mn2A Mn1A N6A Mn3A -38.29(5)
N5A Mn3A N6A C23A -173.70(12)
N3A Mn3A N6A C23A 48.05(12)
N9A Mn3A N6A C23A -48.63(14)
N2A Mn3A N6A C23A 108.18(14)
Mn1A Mn3A N6A C23A 100.73(13)
Mn2A Mn3A N6A C23A 136.92(12)
N5A Mn3A N6A Mn1A 85.58(7)
N3A Mn3A N6A Mn1A -52.68(6)
N9A Mn3A N6A Mn1A -149.35(6)
N2A Mn3A N6A Mn1A 7.45(11)
Mn2A Mn3A N6A Mn1A 36.19(4)
N6A Mn1A N7A C24A 50.59(18)
N3A Mn1A N7A C24A 127.67(17)
N4A Mn1A N7A C24A -67.30(18)
N1A Mn1A N7A C24A -140.60(17)
Mn3A Mn1A N7A C24A 89.4(2)
Mn2A Mn1A N7A C24A -101.29(18)
N6A Mn1A N7A C28A -142.23(18)
N3A Mn1A N7A C28A -65.2(2)
N4A Mn1A N7A C28A 99.87(19)
N1A Mn1A N7A C28A 26.6(2)
Mn3A Mn1A N7A C28A -103.4(2)
Mn2A Mn1A N7A C28A 65.9(2)
N4A Mn2A N8A C33A 171.00(18)
N2A Mn2A N8A C33A -19.6(2)
N5A Mn2A N8A C33A 56.63(19)
N1A Mn2A N8A C33A -114.25(18)
Mn1A Mn2A N8A C33A -162.83(14)
Mn3A Mn2A N8A C33A 28.4(3)
N4A Mn2A N8A C29A -9.0(2)
N2A Mn2A N8A C29A 160.38(19)
N5A Mn2A N8A C29A -123.4(2)
N1A Mn2A N8A C29A 65.7(2)
Mn1A Mn2A N8A C29A 17.1(3)
Mn3A Mn2A N8A C29A -151.61(17)
N5A Mn3A N9A C38A -35.00(19)
N3A Mn3A N9A C38A 129.69(17)
N6A Mn3A N9A C38A -155.69(16)
N2A Mn3A N9A C38A 39.77(18)
Mn1A Mn3A N9A C38A 156.32(13)
Mn2A Mn3A N9A C38A 13.6(2)
N5A Mn3A N9A C34A 157.18(19)
N3A Mn3A N9A C34A -38.1(2)
N6A Mn3A N9A C34A 36.5(2)
N2A Mn3A N9A C34A -128.05(19)
Mn1A Mn3A N9A C34A -11.5(3)
Mn2A Mn3A N9A C34A -154.21(16)
C6A N1A C3A C2A -174.84(17)
Mn1A N1A C3A C2A -50.0(2)
Mn2A N1A C3A C2A 50.4(2)
C4A C2A C3A N1A -63.8(2)
C5A C2A C3A N1A 66.2(2)
C1A C2A C3A N1A -179.00(17)
C12A N2A C4A C2A 175.74(17)
Mn2A N2A C4A C2A -50.4(2)
Mn3A N2A C4A C2A 54.2(2)
C3A C2A C4A N2A 63.7(2)
C5A C2A C4A N2A -66.3(2)
C1A C2A C4A N2A 179.44(17)
C18A N3A C5A C2A 178.05(17)
Mn1A N3A C5A C2A 48.1(2)
Mn3A N3A C5A C2A -53.5(2)
C3A C2A C5A N3A -64.8(2)
C4A C2A C5A N3A 65.1(2)
C1A C2A C5A N3A 179.60(17)
C3A N1A C6A C7A 1.7(3)
Mn1A N1A C6A C7A -134.2(2)
Mn2A N1A C6A C7A 144.4(2)
C3A N1A C6A C11A 179.24(17)
Mn1A N1A C6A C11A 43.37(19)
Mn2A N1A C6A C11A -38.06(19)
N1A C6A C7A C8A 177.7(2)
C11A C6A C7A C8A 0.3(4)
C6A C7A C8A C9A 0.9(4)
C7A C8A C9A C10A -1.0(5)
C8A C9A C10A C11A -0.2(4)
C9A C10A C11A N4A -178.1(2)
C9A C10A C11A C6A 1.4(4)
Mn2A N4A C11A C10A -141.7(2)
Mn1A N4A C11A C10A 135.4(2)
Mn2A N4A C11A C6A 38.8(2)
Mn1A N4A C11A C6A -44.12(19)
N1A C6A C11A C10A -179.2(2)
C7A C6A C11A C10A -1.4(3)
N1A C6A C11A N4A 0.4(3)
C7A C6A C11A N4A 178.2(2)
C4A N2A C12A C13A 3.2(3)
Mn2A N2A C12A C13A -139.55(19)
Mn3A N2A C12A C13A 135.3(2)
C4A N2A C12A C17A -174.89(17)
Mn2A N2A C12A C17A 42.31(18)
Mn3A N2A C12A C17A -42.80(17)
N2A C12A C13A C14A -176.4(2)
C17A C12A C13A C14A 1.7(3)
C12A C13A C14A C15A -0.5(3)
C13A C14A C15A C16A -0.6(3)
C14A C15A C16A C17A 0.5(3)
C15A C16A C17A N5A 177.9(2)
C15A C16A C17A C12A 0.6(3)
Mn3A N5A C17A C16A -131.56(19)
Mn2A N5A C17A C16A 142.77(19)
Mn3A N5A C17A C12A 45.84(18)
Mn2A N5A C17A C12A -39.82(18)
N2A C12A C17A C16A 176.64(18)
C13A C12A C17A C16A -1.7(3)
N2A C12A C17A N5A -1.0(2)
C13A C12A C17A N5A -179.31(18)
C5A N3A C18A C19A 0.8(3)
Mn1A N3A C18A C19A 140.7(2)
Mn3A N3A C18A C19A -136.6(2)
C5A N3A C18A C23A 178.54(17)
Mn1A N3A C18A C23A -41.57(19)
Mn3A N3A C18A C23A 41.13(19)
N3A C18A C19A C20A 177.0(2)
C23A C18A C19A C20A -0.7(3)
C18A C19A C20A C21A 0.0(4)
C19A C20A C21A C22A 0.6(4)
C20A C21A C22A C23A -0.5(4)
C21A C22A C23A N6A -177.9(2)
C21A C22A C23A C18A -0.1(3)
Mn1A N6A C23A C22A -141.6(2)
Mn3A N6A C23A C22A 136.0(2)
Mn1A N6A C23A C18A 40.52(19)
Mn3A N6A C23A C18A -41.89(19)
C19A C18A C23A C22A 0.7(3)
N3A C18A C23A C22A -177.26(19)
C19A C18A C23A N6A 178.8(2)
N3A C18A C23A N6A 0.8(3)
C28A N7A C24A C25A -0.2(4)
Mn1A N7A C24A C25A 167.4(2)
N7A C24A C25A C26A -0.8(4)
C24A C25A C26A C27A 1.2(5)
C25A C26A C27A C28A -0.8(5)
C24A N7A C28A C27A 0.7(4)
Mn1A N7A C28A C27A -166.8(2)
C26A C27A C28A N7A -0.2(4)
C33A N8A C29A C30A 1.3(4)
Mn2A N8A C29A C30A -178.7(2)
N8A C29A C30A C31A -0.5(5)
C29A C30A C31A C32A -0.5(5)
C30A C31A C32A C33A 0.8(4)
C29A N8A C33A C32A -1.0(4)
Mn2A N8A C33A C32A 179.01(18)
C31A C32A C33A N8A -0.1(4)
C38A N9A C34A C35A -2.2(4)
Mn3A N9A C34A C35A 166.3(2)
N9A C34A C35A C36A 1.1(5)
C34A C35A C36A C37A 1.1(5)
C35A C36A C37A C38A -2.1(4)
C34A N9A C38A C37A 1.1(4)
Mn3A N9A C38A C37A -167.04(19)
C36A C37A C38A N9A 1.0(4)
